data_7104123
loop_
_publ_author_name
'Tannaci, John F'
'Kratter, Ian H'
'Rider, Eric A'
'McBee, Jennifer L'
'Miller, Adam D'
'Tilley, T Don'

_publ_section_title
;
 Stereoselective macrocyclization through zirconocene-mediated coupling
 of achiral dialkynes.
;
_journal_issue 2
_journal_name_full 'Chemical communications (Cambridge, England)'
_journal_page_first 233
_journal_page_last 234
_journal_paper_doi 10.1039/b815750b
_journal_volume 34
_journal_year 2008
_chemical_formula_moiety 'C60 H78 Si6, 0.5(C3 H6 O)'
_chemical_formula_sum 'C61.5 H81 O0.5 Si6'
_chemical_formula_weight 996.80
_chemical_name_systematic
;
?
;
_space_group_IT_number 2
_symmetry_cell_setting triclinic
_symmetry_space_group_name_Hall '-P 1'
_symmetry_space_group_name_H-M 'P -1'
_atom_sites_solution_hydrogens geom
_atom_sites_solution_primary direct
_atom_sites_solution_secondary difmap
_audit_creation_method SHELXL-97
_cell_angle_alpha 90.662(4)
_cell_angle_beta 91.395(4)
_cell_angle_gamma 103.698(4)
_cell_formula_units_Z 4
_cell_length_a 12.080(3)
_cell_length_b 14.631(3)
_cell_length_c 35.616(8)
_cell_measurement_reflns_used 2055
_cell_measurement_temperature 118(2)
_cell_measurement_theta_max 18.32
_cell_measurement_theta_min 2.21
_cell_volume 6113(2)
_computing_structure_refinement 'SHELXL-97 (Sheldrick, 1997)'
_computing_structure_solution 'SHELXS-97 (Sheldrick, 1990)'
_diffrn_ambient_temperature 118(2)
_diffrn_measured_fraction_theta_full 0.996
_diffrn_measured_fraction_theta_max 0.996
_diffrn_measurement_device_type 'CCD area detector'
_diffrn_measurement_method 'phi and omega scans'
_diffrn_radiation_monochromator graphite
_diffrn_radiation_source 'fine-focus sealed tube'
_diffrn_radiation_type MoK\a
_diffrn_radiation_wavelength 0.71073
_diffrn_reflns_av_R_equivalents 0.0964
_diffrn_reflns_av_sigmaI/netI 0.1511
_diffrn_reflns_limit_h_max 13
_diffrn_reflns_limit_h_min -13
_diffrn_reflns_limit_k_max 16
_diffrn_reflns_limit_k_min -16
_diffrn_reflns_limit_l_max 39
_diffrn_reflns_limit_l_min -39
_diffrn_reflns_number 44155
_diffrn_reflns_theta_full 23.25
_diffrn_reflns_theta_max 23.25
_diffrn_reflns_theta_min 2.05
_diffrn_standards_decay_% 0
_diffrn_standards_interval_count 0
_diffrn_standards_interval_time 0
_diffrn_standards_number 0
_exptl_absorpt_coefficient_mu 0.172
_exptl_absorpt_correction_T_max 0.98
_exptl_absorpt_correction_T_min 0.97
_exptl_absorpt_correction_type multi-scan
_exptl_absorpt_process_details 'sadabs, 2004'
_exptl_crystal_colour colorless
_exptl_crystal_density_diffrn 1.083
_exptl_crystal_density_method 'not measured'
_exptl_crystal_description block
_exptl_crystal_F_000 2152
_exptl_crystal_size_max .2
_exptl_crystal_size_mid .2
_exptl_crystal_size_min .1
_refine_diff_density_max 0.374
_refine_diff_density_min -0.461
_refine_diff_density_rms 0.061
_refine_ls_extinction_method none
_refine_ls_goodness_of_fit_ref 1.025
_refine_ls_hydrogen_treatment constr
_refine_ls_matrix_type full
_refine_ls_number_parameters 1242
_refine_ls_number_reflns 17506
_refine_ls_number_restraints 30
_refine_ls_restrained_S_all 1.026
_refine_ls_R_factor_all 0.1450
_refine_ls_R_factor_gt 0.0684
_refine_ls_shift/su_max 0.004
_refine_ls_shift/su_mean 0.000
_refine_ls_structure_factor_coef Fsqd
_refine_ls_weighting_details 'calc w=1/[\s^2^(Fo^2^)+(0.0571P)^2^+0.0000P] where P=(Fo^2^+2Fc^2^)/3'
_refine_ls_weighting_scheme calc
_refine_ls_wR_factor_gt 0.1372
_refine_ls_wR_factor_ref 0.1616
_reflns_number_gt 9632
_reflns_number_total 17506
_reflns_threshold_expression >2sigma(I)
_cod_data_source_file b815750b.txt
_cod_data_source_block NapCyclo
_cod_depositor_comments
;
The following automatic conversions were performed:
'_symmetry_cell_setting' value 'Triclinic' changed to 'triclinic'
according to '/home/saulius/struct/CIF-dictionaries/cif_core.dic'
dictionary named 'cif_core.dic' version 2.4.1 from 2010-06-29.

Automatic conversion script
Id: cif_fix_enum 1527 2010-12-29 10:47:43Z saulius 
;
_cod_original_sg_symbol_H-M P-1
_cod_database_code 7104123

loop_
_symmetry_equiv_pos_as_xyz
'x, y, z'
'-x, -y, -z'

loop_
_atom_site_label
_atom_site_type_symbol
_atom_site_fract_x
_atom_site_fract_y
_atom_site_fract_z
_atom_site_U_iso_or_equiv
_atom_site_adp_type
_atom_site_occupancy
_atom_site_symmetry_multiplicity
_atom_site_calc_flag
_atom_site_refinement_flags
_atom_site_disorder_assembly
_atom_site_disorder_group
Si1 Si 0.85369(16) 0.66784(17) 0.25296(5) 0.0393(9) Uani 0.810(6) 1 d PD A 1
C112 C 0.8431(6) 0.5533(4) 0.27764(18) 0.051(2) Uani 0.810(6) 1 d PD A 1
H11I H 0.8363 0.5034 0.2594 0.077 Uiso 0.810(6) 1 calc PR A 1
H11J H 0.7773 0.5407 0.2930 0.077 Uiso 0.810(6) 1 calc PR A 1
H11K H 0.9103 0.5572 0.2931 0.077 Uiso 0.810(6) 1 calc PR A 1
C116 C 0.7304(5) 0.6567(5) 0.21933(16) 0.048(2) Uani 0.810(6) 1 d PD A 1
H11R H 0.7347 0.7159 0.2074 0.071 Uiso 0.810(6) 1 calc PR A 1
H11S H 0.6606 0.6392 0.2326 0.071 Uiso 0.810(6) 1 calc PR A 1
H11T H 0.7325 0.6094 0.2006 0.071 Uiso 0.810(6) 1 calc PR A 1
C122 C 0.9876(5) 0.6923(6) 0.22620(17) 0.060(2) Uani 0.810(6) 1 d PD A 1
H12D H 0.9949 0.7501 0.2129 0.091 Uiso 0.810(6) 1 calc PR A 1
H12E H 0.9854 0.6418 0.2086 0.091 Uiso 0.810(6) 1 calc PR A 1
H12F H 1.0516 0.6977 0.2433 0.091 Uiso 0.810(6) 1 calc PR A 1
Si1A Si 0.8647(8) 0.7303(9) 0.2385(3) 0.058(4) Uiso 0.190(6) 1 d PD A 2
C12A C 0.872(3) 0.6073(15) 0.2531(10) 0.070(12) Uiso 0.190(6) 1 d PD A 2
H12J H 0.8057 0.5790 0.2667 0.105 Uiso 0.190(6) 1 calc PR A 2
H12K H 0.9391 0.6111 0.2689 0.105 Uiso 0.190(6) 1 calc PR A 2
H12L H 0.8764 0.5697 0.2311 0.105 Uiso 0.190(6) 1 calc PR A 2
C22A C 0.995(2) 0.779(2) 0.2115(10) 0.113(16) Uiso 0.190(6) 1 d PD A 2
H22B H 0.9950 0.8417 0.2039 0.170 Uiso 0.190(6) 1 calc PR A 2
H22C H 0.9953 0.7400 0.1896 0.170 Uiso 0.190(6) 1 calc PR A 2
H22D H 1.0613 0.7799 0.2270 0.170 Uiso 0.190(6) 1 calc PR A 2
C16A C 0.735(2) 0.719(3) 0.2082(11) 0.16(3) Uiso 0.190(6) 1 d PD A 2
H16B H 0.7283 0.7808 0.2009 0.238 Uiso 0.190(6) 1 calc PR A 2
H16C H 0.6693 0.6889 0.2217 0.238 Uiso 0.190(6) 1 calc PR A 2
H16D H 0.7411 0.6826 0.1861 0.238 Uiso 0.190(6) 1 calc PR A 2
Si2 Si 0.18377(12) 0.30116(10) 0.01397(4) 0.0292(4) Uani 1 1 d . . .
Si3 Si 0.18378(11) 0.80423(9) 0.48391(4) 0.0281(4) Uani 1 1 d . . .
Si4 Si 0.50986(11) 1.15953(9) 0.39874(4) 0.0285(4) Uani 1 1 d . . .
Si5 Si 1.01872(12) 1.02266(10) 0.37225(4) 0.0336(4) Uani 1 1 d . . .
Si6 Si 0.24367(12) -0.08775(10) 0.05251(4) 0.0341(4) Uani 1 1 d . . .
Si7 Si 1.03198(12) 0.52605(10) 0.12659(4) 0.0312(4) Uani 1 1 d . . .
Si8 Si 0.22302(13) 0.41238(10) 0.44562(4) 0.0378(4) Uani 1 1 d . . .
Si9 Si 0.43232(14) -0.09618(11) 0.22954(4) 0.0437(4) Uani 1 1 d . . .
Si10 Si 0.39379(15) 0.39136(11) 0.26938(4) 0.0455(4) Uani 1 1 d . . .
Si11 Si 0.87701(14) 0.24550(13) 0.26565(4) 0.0498(5) Uani 1 1 d . . .
C115 C 0.7521(6) 0.2402(7) 0.29316(18) 0.141(4) Uani 1 1 d . . .
H11O H 0.7545 0.2014 0.3146 0.211 Uiso 1 1 calc R . .
H11P H 0.6849 0.2139 0.2780 0.211 Uiso 1 1 calc R . .
H11Q H 0.7504 0.3025 0.3015 0.211 Uiso 1 1 calc R . .
C117 C 0.8832(6) 0.1269(5) 0.25204(17) 0.088(2) Uani 1 1 d . . .
H11U H 0.8802 0.0891 0.2740 0.132 Uiso 1 1 calc R . .
H11V H 0.9530 0.1287 0.2394 0.132 Uiso 1 1 calc R . .
H11W H 0.8197 0.1000 0.2355 0.132 Uiso 1 1 calc R . .
C123 C 1.0076(6) 0.2992(5) 0.29276(18) 0.109(3) Uani 1 1 d . . .
H12G H 1.0105 0.2647 0.3154 0.164 Uiso 1 1 calc R . .
H12H H 1.0080 0.3632 0.2990 0.164 Uiso 1 1 calc R . .
H12I H 1.0727 0.2976 0.2781 0.164 Uiso 1 1 calc R . .
Si12 Si 0.51842(11) 0.66171(10) 0.10282(4) 0.0287(4) Uani 1 1 d . . .
C1 C 0.5613(4) 0.4399(3) 0.10323(12) 0.0189(11) Uani 1 1 d . . .
C2 C 0.3046(4) 0.7443(3) 0.38408(12) 0.0229(11) Uani 1 1 d . . .
C3 C 0.7395(4) 0.3854(3) 0.09811(11) 0.0195(11) Uani 1 1 d . . .
C4 C 0.3657(4) 0.7782(3) 0.41791(12) 0.0221(11) Uani 1 1 d . . .
C5 C 0.6391(4) 0.9073(3) 0.42110(12) 0.0190(11) Uani 1 1 d . . .
C6 C 0.6749(4) 0.4239(3) 0.15844(12) 0.0237(11) Uani 1 1 d . . .
H6A H 0.6846 0.4301 0.1844 0.028 Uiso 1 1 calc R . .
C7 C 0.6340(4) 0.9050(3) 0.46054(12) 0.0278(12) Uani 1 1 d . . .
H7A H 0.5756 0.9252 0.4721 0.033 Uiso 1 1 calc R . .
C8 C 0.2956(4) 0.6492(3) 0.37211(12) 0.0243(12) Uani 1 1 d . . .
C9 C 0.3704(4) 0.8754(3) 0.43293(12) 0.0228(11) Uani 1 1 d . . .
C10 C 0.3736(4) 0.3754(3) 0.06692(12) 0.0231(11) Uani 1 1 d . . .
C11 C 0.5548(4) 0.9362(3) 0.39836(12) 0.0222(11) Uani 1 1 d . . .
C12 C 0.3118(4) 0.2445(3) 0.11440(12) 0.0231(11) Uani 1 1 d . . .
C13 C 0.6443(4) 0.4116(3) 0.08055(11) 0.0200(11) Uani 1 1 d . . .
C14 C 0.5778(4) 0.4447(3) 0.14109(12) 0.0239(11) Uani 1 1 d . . .
H14A H 0.5238 0.4622 0.1560 0.029 Uiso 1 1 calc R . .
C15 C 0.7320(4) 0.8801(3) 0.40372(11) 0.0209(11) Uani 1 1 d . . .
C16 C 0.6640(4) 0.9174(3) 0.34349(12) 0.0278(12) Uani 1 1 d . . .
H16A H 0.6713 0.9223 0.3176 0.033 Uiso 1 1 calc R . .
C17 C 0.5099(4) 0.5557(3) 0.33681(12) 0.0257(12) Uani 1 1 d . . .
C18 C 0.3533(4) 0.5912(3) 0.39307(12) 0.0247(12) Uani 1 1 d . . .
C19 C 0.7554(4) 0.3947(3) 0.13797(12) 0.0214(11) Uani 1 1 d . . .
C20 C 0.7442(4) 0.8873(3) 0.36413(12) 0.0235(11) Uani 1 1 d . . .
C21 C 0.4545(4) 0.4579(3) 0.08606(11) 0.0218(11) Uani 1 1 d . . .
C22 C 0.4260(4) 1.0412(3) 0.41221(11) 0.0276(12) Uani 1 1 d . . .
H22A H 0.3516 1.0406 0.4185 0.033 Uiso 1 1 calc R . .
C23 C 0.8406(4) 0.8595(3) 0.34437(12) 0.0255(12) Uani 1 1 d . . .
C24 C 0.3096(4) 0.1517(3) 0.12567(12) 0.0223(11) Uani 1 1 d . . .
C25 C 0.4309(4) -0.0072(3) 0.15654(11) 0.0253(12) Uani 1 1 d . . .
C26 C 0.3724(4) 0.2790(3) 0.08121(12) 0.0218(11) Uani 1 1 d . . .
C27 C 0.3735(4) 0.0962(3) 0.10643(12) 0.0242(11) Uani 1 1 d . . .
C28 C 0.7380(4) 0.1490(3) 0.15371(12) 0.0259(12) Uani 1 1 d . . .
C29 C 0.4505(4) 0.9563(3) 0.41480(12) 0.0229(11) Uani 1 1 d . . .
C30 C 0.4038(4) 0.4831(3) 0.34344(12) 0.0265(12) Uani 1 1 d . . .
C31 C 0.6115(4) 0.5578(3) 0.35814(12) 0.0298(12) Uani 1 1 d . . .
C32 C 0.6349(4) 0.4090(3) 0.04090(12) 0.0245(12) Uani 1 1 d . . .
H32A H 0.5756 0.4290 0.0290 0.029 Uiso 1 1 calc R . .
C33 C 0.7119(4) 0.3772(3) 0.01973(12) 0.0292(12) Uani 1 1 d . . .
H33A H 0.7048 0.3763 -0.0063 0.035 Uiso 1 1 calc R . .
C34 C 0.3747(4) -0.0009(3) 0.11873(12) 0.0246(12) Uani 1 1 d . . .
C35 C 0.7067(4) 0.7008(3) 0.32491(13) 0.0283(12) Uani 1 1 d . . .
C36 C 0.5368(4) 0.0682(3) 0.16536(12) 0.0251(12) Uani 1 1 d . . .
C37 C 0.4311(4) 0.1330(3) 0.07555(12) 0.0287(12) Uani 1 1 d . . .
H37A H 0.4727 0.0975 0.0626 0.034 Uiso 1 1 calc R . .
C38 C 0.4293(4) 0.2236(3) 0.06275(12) 0.0260(12) Uani 1 1 d . . .
H38A H 0.4681 0.2457 0.0412 0.031 Uiso 1 1 calc R . .
C39 C 0.7313(4) 0.2179(3) 0.18117(12) 0.0282(12) Uani 1 1 d . . .
C40 C 0.4142(4) 0.6278(3) 0.42500(12) 0.0301(12) Uani 1 1 d . . .
H40A H 0.4537 0.5911 0.4385 0.036 Uiso 1 1 calc R . .
C41 C 0.8088(4) 0.7779(4) 0.31738(12) 0.0306(13) Uani 1 1 d . A .
C42 C 0.8097(4) 0.8471(3) 0.42730(12) 0.0262(12) Uani 1 1 d . . .
H42A H 0.8695 0.8273 0.4165 0.031 Uiso 1 1 calc R . .
C43 C 0.8141(4) 0.3509(3) 0.07498(12) 0.0281(12) Uani 1 1 d . . .
H43A H 0.8743 0.3305 0.0861 0.034 Uiso 1 1 calc R . .
C44 C 0.8268(4) 0.3011(3) 0.18869(12) 0.0270(12) Uani 1 1 d . . .
C45 C 0.8565(4) 0.3727(3) 0.15822(11) 0.0250(12) Uani 1 1 d . . .
C46 C 0.5697(4) 0.9414(3) 0.36033(12) 0.0285(12) Uani 1 1 d . . .
H46A H 0.5164 0.9612 0.3452 0.034 Uiso 1 1 calc R . .
C47 C 0.2254(4) 0.6148(3) 0.33984(12) 0.0304(12) Uani 1 1 d . . .
H47A H 0.2143 0.5520 0.3325 0.036 Uiso 1 1 calc R . .
C48 C 0.4306(4) 0.5436(3) 0.08861(12) 0.0273(12) Uani 1 1 d . . .
H48A H 0.3556 0.5433 0.0819 0.033 Uiso 1 1 calc R . .
C49 C 0.2403(4) 0.1154(3) 0.15646(12) 0.0275(12) Uani 1 1 d . . .
H49A H 0.2363 0.0542 0.1642 0.033 Uiso 1 1 calc R . .
C50 C 0.6308(4) 0.2097(3) 0.19990(12) 0.0255(12) Uani 1 1 d . . .
H50A H 0.6265 0.2542 0.2183 0.031 Uiso 1 1 calc R . .
C51 C 0.3049(4) 0.3865(3) 0.03804(11) 0.0246(11) Uani 1 1 d . . .
H51A H 0.3201 0.4469 0.0284 0.030 Uiso 1 1 calc R . .
C52 C 0.3501(4) 0.4925(3) 0.38076(12) 0.0261(12) Uani 1 1 d . . .
C53 C 0.1793(4) 0.1695(4) 0.17490(13) 0.0361(13) Uani 1 1 d . . .
H53A H 0.1340 0.1445 0.1948 0.043 Uiso 1 1 calc R . .
C54 C 0.5347(4) 0.1358(3) 0.19194(12) 0.0284(12) Uani 1 1 d . . .
H54A H 0.4683 0.1329 0.2051 0.034 Uiso 1 1 calc R . .
C55 C 0.1870(4) 0.7662(4) 0.33007(13) 0.0343(13) Uani 1 1 d . . .
H55A H 0.1531 0.8050 0.3155 0.041 Uiso 1 1 calc R . .
C56 C 0.6402(4) 0.0733(3) 0.14570(12) 0.0282(12) Uani 1 1 d . . .
C57 C 0.7117(4) 0.8744(3) 0.48223(12) 0.0296(12) Uani 1 1 d . . .
H57A H 0.7065 0.8741 0.5082 0.036 Uiso 1 1 calc R . .
C58 C 0.5104(4) 0.6237(3) 0.31058(12) 0.0287(12) Uani 1 1 d . . .
H58A H 0.4441 0.6224 0.2965 0.034 Uiso 1 1 calc R . .
C59 C 0.7103(4) 0.6311(3) 0.35276(12) 0.0289(12) Uani 1 1 d . . .
C60 C 0.4181(4) 0.7194(3) 0.43762(12) 0.0283(12) Uani 1 1 d . . .
H60A H 0.4573 0.7411 0.4600 0.034 Uiso 1 1 calc R . .
C61 C 0.3048(4) 0.8876(3) 0.46160(12) 0.0260(12) Uani 1 1 d . . .
H61A H 0.3228 0.9479 0.4722 0.031 Uiso 1 1 calc R . .
C62 C 0.3293(4) -0.0773(3) 0.09716(12) 0.0313(13) Uani 1 1 d . . .
H62A H 0.3427 -0.1334 0.1059 0.038 Uiso 1 1 calc R . .
C63 C 0.3043(4) 0.4189(3) 0.40183(12) 0.0330(13) Uani 1 1 d . . .
H63A H 0.3149 0.3615 0.3931 0.040 Uiso 1 1 calc R . .
C64 C 0.8386(4) 0.1498(4) 0.13411(14) 0.0379(14) Uani 1 1 d . . .
H64A H 0.9030 0.1981 0.1390 0.045 Uiso 1 1 calc R . .
C65 C 0.7998(4) 0.8433(3) 0.46513(13) 0.0308(12) Uani 1 1 d . . .
H65A H 0.8515 0.8200 0.4797 0.037 Uiso 1 1 calc R . .
C66 C 0.0781(4) 0.2407(3) 0.04804(12) 0.0344(13) Uani 1 1 d . . .
H66A H 0.1124 0.2019 0.0639 0.052 Uiso 1 1 calc R . .
H66B H 0.0135 0.2022 0.0347 0.052 Uiso 1 1 calc R . .
H66C H 0.0539 0.2867 0.0631 0.052 Uiso 1 1 calc R . .
C67 C 0.2493(4) 0.2989(3) 0.13431(12) 0.0298(12) Uani 1 1 d . . .
H67A H 0.2517 0.3604 0.1272 0.036 Uiso 1 1 calc R . .
C68 C 0.6074(4) 0.6947(3) 0.30447(12) 0.0316(13) Uani 1 1 d . . .
H68A H 0.6047 0.7390 0.2861 0.038 Uiso 1 1 calc R . .
C69 C 0.2499(4) 0.8011(3) 0.36201(12) 0.0291(12) Uani 1 1 d . . .
H69A H 0.2566 0.8635 0.3692 0.035 Uiso 1 1 calc R . .
C70 C 0.9647(4) 0.4172(3) 0.15225(12) 0.0305(12) Uani 1 1 d . . .
H70A H 1.0174 0.3877 0.1632 0.037 Uiso 1 1 calc R . .
C71 C 0.3535(4) 0.4176(3) 0.31767(12) 0.0322(13) Uani 1 1 d . . .
H71A H 0.2861 0.3781 0.3254 0.039 Uiso 1 1 calc R . .
C72 C 0.8009(4) 0.3465(3) 0.03705(12) 0.0325(13) Uani 1 1 d . . .
H72A H 0.8512 0.3229 0.0226 0.039 Uiso 1 1 calc R . .
C73 C 0.1850(4) 0.2610(4) 0.16410(13) 0.0349(13) Uani 1 1 d . . .
H73A H 0.1447 0.2973 0.1772 0.042 Uiso 1 1 calc R . .
C74 C 0.3841(4) -0.0728(3) 0.18133(12) 0.0318(13) Uani 1 1 d . . .
H74A H 0.3162 -0.1133 0.1730 0.038 Uiso 1 1 calc R . .
C75 C 0.9331(4) 0.6055(3) 0.12266(13) 0.0357(13) Uani 1 1 d . . .
H75A H 0.9069 0.6168 0.1471 0.054 Uiso 1 1 calc R . .
H75B H 0.8690 0.5766 0.1066 0.054 Uiso 1 1 calc R . .
H75C H 0.9722 0.6641 0.1122 0.054 Uiso 1 1 calc R . .
C76 C 0.9501(4) 0.9071(3) 0.34991(12) 0.0313(13) Uani 1 1 d . . .
H76A H 1.0021 0.8754 0.3406 0.038 Uiso 1 1 calc R . .
C77 C 0.8819(4) 0.3167(4) 0.22243(13) 0.0380(14) Uani 1 1 d . . .
H77A H 0.9330 0.3751 0.2245 0.046 Uiso 1 1 calc R . .
C78 C 0.6188(4) 0.4880(3) 0.38444(13) 0.0366(13) Uani 1 1 d . . .
H78A H 0.5546 0.4401 0.3885 0.044 Uiso 1 1 calc R . .
C79 C 0.0756(4) 0.7470(3) 0.44732(13) 0.0348(13) Uani 1 1 d . . .
H79A H 0.1079 0.7078 0.4312 0.052 Uiso 1 1 calc R . .
H79B H 0.0527 0.7945 0.4327 0.052 Uiso 1 1 calc R . .
H79C H 0.0103 0.7093 0.4592 0.052 Uiso 1 1 calc R . .
C80 C 0.6729(4) 0.6688(3) 0.10493(13) 0.0353(13) Uani 1 1 d . . .
H80A H 0.6896 0.6282 0.1241 0.053 Uiso 1 1 calc R . .
H80B H 0.7134 0.7325 0.1106 0.053 Uiso 1 1 calc R . .
H80C H 0.6963 0.6496 0.0811 0.053 Uiso 1 1 calc R . .
C81 C 0.6649(4) 1.1670(4) 0.39750(13) 0.0388(14) Uani 1 1 d . . .
H81A H 0.6910 1.1492 0.4214 0.058 Uiso 1 1 calc R . .
H81B H 0.7046 1.2304 0.3923 0.058 Uiso 1 1 calc R . .
H81C H 0.6796 1.1254 0.3782 0.058 Uiso 1 1 calc R . .
C82 C 0.8118(4) 0.6314(4) 0.37365(13) 0.0379(14) Uani 1 1 d . . .
H82A H 0.8771 0.6790 0.3705 0.046 Uiso 1 1 calc R . .
C83 C 0.1744(4) 0.6721(4) 0.31966(13) 0.0396(14) Uani 1 1 d . . .
H83A H 0.1302 0.6482 0.2984 0.048 Uiso 1 1 calc R . .
C84 C 0.6496(4) 0.0029(4) 0.11869(13) 0.0368(13) Uani 1 1 d . . .
H84A H 0.5875 -0.0474 0.1138 0.044 Uiso 1 1 calc R . .
C85 C 0.1225(4) 0.8810(3) 0.51560(13) 0.0371(13) Uani 1 1 d . . .
H85A H 0.1789 0.9100 0.5343 0.056 Uiso 1 1 calc R . .
H85B H 0.0574 0.8436 0.5277 0.056 Uiso 1 1 calc R . .
H85C H 0.0999 0.9288 0.5011 0.056 Uiso 1 1 calc R . .
C86 C 0.4783(4) 1.2402(3) 0.43556(14) 0.0411(14) Uani 1 1 d . . .
H86A H 0.5025 1.2225 0.4597 0.062 Uiso 1 1 calc R . .
H86B H 0.3978 1.2362 0.4355 0.062 Uiso 1 1 calc R . .
H86C H 0.5183 1.3036 0.4305 0.062 Uiso 1 1 calc R . .
C87 C 0.2288(4) 0.2093(3) -0.01468(13) 0.0421(14) Uani 1 1 d . . .
H87A H 0.2835 0.2391 -0.0325 0.063 Uiso 1 1 calc R . .
H87B H 0.1635 0.1709 -0.0278 0.063 Uiso 1 1 calc R . .
H87C H 0.2625 0.1708 0.0015 0.063 Uiso 1 1 calc R . .
C88 C 0.7172(5) 0.4889(4) 0.40399(15) 0.0502(16) Uani 1 1 d . . .
H88A H 0.7202 0.4415 0.4209 0.060 Uiso 1 1 calc R . .
C89 C 0.8440(5) 0.0819(4) 0.10825(15) 0.0459(15) Uani 1 1 d . . .
H89A H 0.9116 0.0843 0.0959 0.055 Uiso 1 1 calc R . .
C90 C 0.4618(4) 1.1938(4) 0.35215(13) 0.0452(15) Uani 1 1 d . . .
H90A H 0.4770 1.1517 0.3331 0.068 Uiso 1 1 calc R . .
H90B H 0.5020 1.2569 0.3469 0.068 Uiso 1 1 calc R . .
H90C H 0.3814 1.1902 0.3523 0.068 Uiso 1 1 calc R . .
C91 C 0.9177(4) 1.0998(3) 0.37550(13) 0.0387(14) Uani 1 1 d . . .
H91A H 0.8576 1.0724 0.3920 0.058 Uiso 1 1 calc R . .
H91B H 0.8859 1.1063 0.3510 0.058 Uiso 1 1 calc R . .
H91C H 0.9572 1.1605 0.3852 0.058 Uiso 1 1 calc R . .
C92 C 0.3169(5) 0.4354(4) 0.48851(13) 0.0540(17) Uani 1 1 d . . .
H92A H 0.3679 0.3940 0.4885 0.081 Uiso 1 1 calc R . .
H92B H 0.2711 0.4245 0.5104 0.081 Uiso 1 1 calc R . .
H92C H 0.3603 0.4995 0.4888 0.081 Uiso 1 1 calc R . .
C93 C 0.1474(5) -0.0059(4) 0.05109(15) 0.0511(16) Uani 1 1 d . . .
H93A H 0.1014 -0.0143 0.0730 0.077 Uiso 1 1 calc R . .
H93B H 0.0989 -0.0190 0.0290 0.077 Uiso 1 1 calc R . .
H93C H 0.1920 0.0577 0.0506 0.077 Uiso 1 1 calc R . .
C94 C 0.4855(4) 0.7403(3) 0.06536(14) 0.0427(14) Uani 1 1 d . . .
H94A H 0.5076 0.7202 0.0415 0.064 Uiso 1 1 calc R . .
H94B H 0.5268 0.8038 0.0707 0.064 Uiso 1 1 calc R . .
H94C H 0.4052 0.7372 0.0646 0.064 Uiso 1 1 calc R . .
C95 C 0.1176(4) 0.3765(3) -0.01714(12) 0.0381(14) Uani 1 1 d . . .
H95A H 0.1725 0.4077 -0.0347 0.057 Uiso 1 1 calc R . .
H95B H 0.0931 0.4226 -0.0021 0.057 Uiso 1 1 calc R . .
H95C H 0.0531 0.3380 -0.0306 0.057 Uiso 1 1 calc R . .
C96 C 0.8671(4) 0.7744(4) 0.28601(14) 0.0488(16) Uani 1 1 d . . .
H96A H 0.9192 0.8293 0.2797 0.059 Uiso 1 1 calc R A 1
C97 C 1.0839(4) 0.5039(3) 0.07919(13) 0.0390(14) Uani 1 1 d . . .
H97A H 1.0203 0.4736 0.0632 0.059 Uiso 1 1 calc R . .
H97B H 1.1363 0.4640 0.0815 0.059 Uiso 1 1 calc R . .
H97C H 1.1217 0.5626 0.0685 0.059 Uiso 1 1 calc R . .
C98 C 0.2268(4) 0.7103(3) 0.51182(13) 0.0416(14) Uani 1 1 d . . .
H98A H 0.2825 0.7388 0.5308 0.062 Uiso 1 1 calc R . .
H98B H 0.2588 0.6713 0.4955 0.062 Uiso 1 1 calc R . .
H98C H 0.1611 0.6726 0.5235 0.062 Uiso 1 1 calc R . .
C99 C 0.8127(5) 0.5607(4) 0.39866(14) 0.0475(15) Uani 1 1 d . . .
H99A H 0.8793 0.5612 0.4124 0.057 Uiso 1 1 calc R . .
C100 C 0.4759(4) 0.7009(4) 0.14900(13) 0.0459(15) Uani 1 1 d . . .
H10A H 0.4926 0.6605 0.1683 0.069 Uiso 1 1 calc R . .
H10B H 0.3956 0.6980 0.1482 0.069 Uiso 1 1 calc R . .
H10C H 0.5175 0.7644 0.1543 0.069 Uiso 1 1 calc R . .
C101 C 0.3332(5) -0.0737(4) 0.01025(13) 0.0508(16) Uani 1 1 d . . .
H10D H 0.3805 -0.0109 0.0100 0.076 Uiso 1 1 calc R . .
H10E H 0.2850 -0.0848 -0.0120 0.076 Uiso 1 1 calc R . .
H10F H 0.3804 -0.1181 0.0109 0.076 Uiso 1 1 calc R . .
C102 C 0.1539(4) -0.2098(3) 0.05206(14) 0.0466(15) Uani 1 1 d . . .
H10G H 0.1062 -0.2183 0.0735 0.070 Uiso 1 1 calc R . .
H10H H 0.2019 -0.2535 0.0529 0.070 Uiso 1 1 calc R . .
H10I H 0.1070 -0.2207 0.0295 0.070 Uiso 1 1 calc R . .
C103 C 0.7476(5) 0.0078(4) 0.09998(14) 0.0443(15) Uani 1 1 d . . .
H10J H 0.7512 -0.0375 0.0818 0.053 Uiso 1 1 calc R . .
C104 C 1.0819(4) 1.0100(4) 0.41897(14) 0.0444(15) Uani 1 1 d . . .
H10K H 1.0226 0.9823 0.4357 0.067 Uiso 1 1 calc R . .
H10L H 1.1215 1.0708 0.4286 0.067 Uiso 1 1 calc R . .
H10M H 1.1345 0.9703 0.4169 0.067 Uiso 1 1 calc R . .
C105 C 0.3650(5) -0.2209(4) 0.23979(13) 0.0513(16) Uani 1 1 d . . .
H10N H 0.3904 -0.2613 0.2222 0.077 Uiso 1 1 calc R . .
H10O H 0.2836 -0.2311 0.2376 0.077 Uiso 1 1 calc R . .
H10P H 0.3862 -0.2348 0.2649 0.077 Uiso 1 1 calc R . .
C106 C 1.1591(4) 0.5841(4) 0.15571(15) 0.0565(17) Uani 1 1 d . . .
H10Q H 1.1359 0.5967 0.1804 0.085 Uiso 1 1 calc R . .
H10R H 1.1964 0.6421 0.1444 0.085 Uiso 1 1 calc R . .
H10S H 1.2108 0.5434 0.1574 0.085 Uiso 1 1 calc R . .
C107 C 0.1369(5) 0.2895(4) 0.44734(15) 0.0554(17) Uani 1 1 d . . .
H10T H 0.1867 0.2472 0.4482 0.083 Uiso 1 1 calc R . .
H10U H 0.0880 0.2757 0.4254 0.083 Uiso 1 1 calc R . .
H10V H 0.0915 0.2820 0.4694 0.083 Uiso 1 1 calc R . .
C108 C 0.1219(5) 0.4912(4) 0.44395(16) 0.0593(17) Uani 1 1 d . . .
H10W H 0.0740 0.4771 0.4217 0.089 Uiso 1 1 calc R . .
H10X H 0.1642 0.5556 0.4436 0.089 Uiso 1 1 calc R . .
H10Y H 0.0755 0.4815 0.4657 0.089 Uiso 1 1 calc R . .
C109 C 0.3255(6) 0.4580(4) 0.23522(15) 0.077(2) Uani 1 1 d . . .
H10Z H 0.3540 0.5243 0.2399 0.116 Uiso 1 1 calc R . .
H11A H 0.2444 0.4415 0.2381 0.116 Uiso 1 1 calc R . .
H11B H 0.3430 0.4426 0.2101 0.116 Uiso 1 1 calc R . .
C110 C 0.3386(5) 0.2629(4) 0.26009(14) 0.0571(17) Uani 1 1 d . . .
H11C H 0.3744 0.2283 0.2774 0.086 Uiso 1 1 calc R . .
H11D H 0.3553 0.2480 0.2349 0.086 Uiso 1 1 calc R . .
H11E H 0.2576 0.2463 0.2632 0.086 Uiso 1 1 calc R . .
C111 C 1.1353(5) 1.0753(4) 0.33974(17) 0.0637(18) Uani 1 1 d . . .
H11F H 1.1874 1.0351 0.3380 0.096 Uiso 1 1 calc R . .
H11G H 1.1754 1.1361 0.3493 0.096 Uiso 1 1 calc R . .
H11H H 1.1031 1.0817 0.3153 0.096 Uiso 1 1 calc R . .
C114 C 0.3814(7) -0.0205(4) 0.26421(15) 0.087(2) Uani 1 1 d . . .
H11L H 0.4154 0.0444 0.2595 0.131 Uiso 1 1 calc R . .
H11M H 0.4025 -0.0355 0.2891 0.131 Uiso 1 1 calc R . .
H11N H 0.2999 -0.0313 0.2619 0.131 Uiso 1 1 calc R . .
C118 C 0.5887(5) -0.0792(4) 0.23245(16) 0.076(2) Uani 1 1 d . . .
H11X H 0.6118 -0.1191 0.2141 0.113 Uiso 1 1 calc R . .
H11Y H 0.6112 -0.0951 0.2571 0.113 Uiso 1 1 calc R . .
H11Z H 0.6245 -0.0147 0.2276 0.113 Uiso 1 1 calc R . .
C119 C 0.5493(5) 0.4207(5) 0.26336(17) 0.079(2) Uani 1 1 d . . .
H12A H 0.5841 0.3863 0.2810 0.118 Uiso 1 1 calc R . .
H12B H 0.5791 0.4870 0.2677 0.118 Uiso 1 1 calc R . .
H12C H 0.5655 0.4042 0.2383 0.118 Uiso 1 1 calc R . .
O201 O 0.0715(8) -0.0612(6) 0.2069(2) 0.170(3) Uani 1 1 d . . .
C201 C 0.0148(10) -0.1098(7) 0.1434(3) 0.185(6) Uani 1 1 d . . .
H20A H 0.0950 -0.1053 0.1412 0.277 Uiso 1 1 calc R . .
H20B H -0.0091 -0.0693 0.1255 0.277 Uiso 1 1 calc R . .
H20C H -0.0265 -0.1736 0.1385 0.277 Uiso 1 1 calc R . .
C200 C -0.1291(9) -0.0773(8) 0.1927(3) 0.189(5) Uani 1 1 d . . .
H20D H -0.1281 -0.0551 0.2182 0.283 Uiso 1 1 calc R . .
H20E H -0.1783 -0.1391 0.1903 0.283 Uiso 1 1 calc R . .
H20F H -0.1566 -0.0353 0.1764 0.283 Uiso 1 1 calc R . .
C202 C -0.0083(10) -0.0807(7) 0.1820(4) 0.137(4) Uani 1 1 d . . .

loop_
_atom_site_aniso_label
_atom_site_aniso_U_11
_atom_site_aniso_U_22
_atom_site_aniso_U_33
_atom_site_aniso_U_23
_atom_site_aniso_U_13
_atom_site_aniso_U_12
Si1 0.0423(13) 0.0493(19) 0.0296(12) -0.0147(11) -0.0025(9) 0.0186(11)
C112 0.063(5) 0.047(5) 0.048(4) -0.016(4) -0.004(4) 0.022(4)
C116 0.052(5) 0.061(6) 0.028(4) -0.016(4) -0.007(3) 0.010(4)
C122 0.051(5) 0.100(7) 0.038(4) -0.010(4) 0.007(4) 0.035(5)
Si2 0.0276(8) 0.0299(9) 0.0286(8) -0.0003(6) -0.0047(6) 0.0043(7)
Si3 0.0267(8) 0.0257(9) 0.0311(8) -0.0005(6) 0.0034(6) 0.0041(7)
Si4 0.0277(9) 0.0238(9) 0.0359(8) 0.0032(6) 0.0022(6) 0.0092(7)
Si5 0.0244(9) 0.0338(9) 0.0424(9) -0.0018(7) 0.0005(7) 0.0065(7)
Si6 0.0380(9) 0.0281(9) 0.0345(8) -0.0027(7) -0.0050(7) 0.0051(8)
Si7 0.0230(8) 0.0314(9) 0.0390(9) 0.0007(7) -0.0013(6) 0.0060(7)
Si8 0.0449(10) 0.0272(9) 0.0389(9) -0.0005(7) 0.0028(7) 0.0041(8)
Si9 0.0656(12) 0.0349(10) 0.0300(8) 0.0047(7) -0.0021(8) 0.0110(9)
Si10 0.0737(13) 0.0355(10) 0.0315(9) -0.0059(7) -0.0013(8) 0.0217(9)
Si11 0.0449(11) 0.0656(13) 0.0369(9) 0.0175(8) -0.0071(8) 0.0089(9)
C115 0.094(6) 0.294(12) 0.061(5) 0.092(6) 0.035(4) 0.095(7)
C117 0.092(6) 0.104(6) 0.059(4) 0.022(4) -0.009(4) 0.005(5)
C123 0.090(6) 0.145(8) 0.075(5) 0.049(5) -0.042(4) -0.007(5)
Si12 0.0252(8) 0.0255(9) 0.0361(8) -0.0052(6) -0.0034(6) 0.0084(7)
C1 0.020(3) 0.013(3) 0.023(3) -0.004(2) 0.000(2) 0.003(2)
C2 0.021(3) 0.028(3) 0.023(3) 0.003(2) 0.003(2) 0.011(2)
C3 0.019(3) 0.017(3) 0.021(3) -0.002(2) -0.005(2) 0.003(2)
C4 0.020(3) 0.016(3) 0.031(3) 0.001(2) 0.006(2) 0.005(2)
C5 0.018(3) 0.011(3) 0.026(3) -0.002(2) -0.001(2) -0.002(2)
C6 0.022(3) 0.023(3) 0.023(3) -0.004(2) -0.007(2) 0.001(2)
C7 0.025(3) 0.029(3) 0.030(3) -0.006(2) 0.004(2) 0.007(3)
C8 0.028(3) 0.022(3) 0.024(3) 0.001(2) 0.006(2) 0.006(2)
C9 0.022(3) 0.015(3) 0.033(3) -0.006(2) -0.004(2) 0.006(2)
C10 0.018(3) 0.024(3) 0.029(3) -0.003(2) 0.000(2) 0.009(2)
C11 0.024(3) 0.017(3) 0.025(3) -0.002(2) -0.002(2) 0.004(2)
C12 0.020(3) 0.022(3) 0.025(3) -0.003(2) -0.010(2) 0.003(2)
C13 0.022(3) 0.013(3) 0.022(3) -0.001(2) -0.003(2) -0.001(2)
C14 0.021(3) 0.021(3) 0.028(3) -0.003(2) 0.002(2) 0.002(2)
C15 0.020(3) 0.018(3) 0.023(3) -0.003(2) -0.003(2) 0.004(2)
C16 0.030(3) 0.034(3) 0.021(3) -0.002(2) 0.004(2) 0.010(3)
C17 0.033(3) 0.024(3) 0.022(3) -0.010(2) -0.003(2) 0.012(3)
C18 0.032(3) 0.015(3) 0.025(3) -0.003(2) -0.001(2) 0.002(2)
C19 0.016(3) 0.015(3) 0.031(3) 0.003(2) 0.000(2) -0.001(2)
C20 0.016(3) 0.020(3) 0.034(3) -0.006(2) -0.001(2) 0.003(2)
C21 0.019(3) 0.025(3) 0.020(3) 0.000(2) -0.001(2) 0.005(2)
C22 0.020(3) 0.036(3) 0.029(3) -0.003(2) 0.002(2) 0.013(3)
C23 0.028(3) 0.025(3) 0.022(3) -0.002(2) 0.004(2) 0.003(3)
C24 0.019(3) 0.020(3) 0.025(3) -0.004(2) -0.008(2) 0.000(2)
C25 0.039(3) 0.020(3) 0.020(3) -0.004(2) 0.000(2) 0.014(3)
C26 0.016(3) 0.024(3) 0.024(3) -0.004(2) -0.008(2) 0.005(2)
C27 0.024(3) 0.022(3) 0.027(3) -0.003(2) -0.002(2) 0.006(2)
C28 0.024(3) 0.027(3) 0.027(3) 0.009(2) 0.000(2) 0.008(3)
C29 0.021(3) 0.020(3) 0.028(3) -0.005(2) -0.004(2) 0.007(2)
C30 0.030(3) 0.021(3) 0.030(3) -0.003(2) -0.007(2) 0.009(3)
C31 0.036(3) 0.031(3) 0.025(3) -0.011(2) -0.010(2) 0.013(3)
C32 0.023(3) 0.023(3) 0.028(3) 0.001(2) -0.004(2) 0.006(2)
C33 0.034(3) 0.027(3) 0.025(3) -0.002(2) -0.004(2) 0.004(3)
C34 0.021(3) 0.024(3) 0.029(3) 0.002(2) 0.004(2) 0.006(2)
C35 0.022(3) 0.029(3) 0.034(3) -0.013(2) 0.002(2) 0.008(3)
C36 0.028(3) 0.027(3) 0.022(3) 0.004(2) -0.001(2) 0.011(3)
C37 0.031(3) 0.026(3) 0.031(3) 0.000(2) 0.003(2) 0.012(3)
C38 0.027(3) 0.024(3) 0.026(3) -0.001(2) 0.001(2) 0.004(3)
C39 0.036(3) 0.028(3) 0.023(3) 0.003(2) 0.002(2) 0.011(3)
C40 0.041(3) 0.023(3) 0.030(3) 0.003(2) -0.005(2) 0.015(3)
C41 0.025(3) 0.047(4) 0.025(3) -0.011(2) 0.000(2) 0.018(3)
C42 0.021(3) 0.028(3) 0.031(3) 0.001(2) -0.001(2) 0.007(2)
C43 0.023(3) 0.033(3) 0.031(3) 0.002(2) -0.002(2) 0.011(3)
C44 0.024(3) 0.029(3) 0.030(3) 0.002(2) -0.004(2) 0.010(3)
C45 0.031(3) 0.027(3) 0.019(3) -0.003(2) -0.006(2) 0.011(3)
C46 0.030(3) 0.032(3) 0.027(3) -0.002(2) -0.010(2) 0.015(3)
C47 0.035(3) 0.027(3) 0.031(3) -0.007(2) -0.002(2) 0.011(3)
C48 0.020(3) 0.031(3) 0.031(3) -0.004(2) -0.012(2) 0.008(3)
C49 0.026(3) 0.027(3) 0.029(3) 0.002(2) -0.003(2) 0.004(3)
C50 0.030(3) 0.020(3) 0.027(3) -0.007(2) -0.006(2) 0.008(3)
C51 0.025(3) 0.022(3) 0.029(3) 0.003(2) -0.001(2) 0.009(2)
C52 0.028(3) 0.023(3) 0.028(3) -0.009(2) -0.005(2) 0.008(3)
C53 0.034(3) 0.044(4) 0.033(3) 0.005(3) 0.001(2) 0.015(3)
C54 0.034(3) 0.034(3) 0.021(3) 0.002(2) 0.006(2) 0.015(3)
C55 0.037(3) 0.041(4) 0.031(3) 0.002(3) -0.004(3) 0.021(3)
C56 0.039(3) 0.025(3) 0.026(3) 0.004(2) -0.001(2) 0.018(3)
C57 0.031(3) 0.034(3) 0.022(3) -0.002(2) 0.000(2) 0.002(3)
C58 0.029(3) 0.030(3) 0.028(3) -0.007(2) -0.006(2) 0.010(3)
C59 0.034(3) 0.029(3) 0.027(3) -0.013(2) -0.009(2) 0.015(3)
C60 0.036(3) 0.021(3) 0.027(3) -0.002(2) -0.002(2) 0.007(3)
C61 0.027(3) 0.021(3) 0.033(3) -0.004(2) -0.002(2) 0.010(2)
C62 0.038(3) 0.023(3) 0.034(3) 0.003(2) 0.006(2) 0.008(3)
C63 0.045(3) 0.015(3) 0.040(3) -0.005(2) -0.005(3) 0.009(3)
C64 0.037(3) 0.036(4) 0.045(3) 0.004(3) 0.006(3) 0.017(3)
C65 0.027(3) 0.035(3) 0.033(3) 0.006(2) -0.006(2) 0.012(3)
C66 0.032(3) 0.034(3) 0.035(3) 0.005(2) -0.007(2) 0.004(3)
C67 0.032(3) 0.027(3) 0.032(3) -0.002(2) -0.006(2) 0.013(3)
C68 0.034(3) 0.036(3) 0.028(3) -0.002(2) -0.004(2) 0.014(3)
C69 0.023(3) 0.033(3) 0.032(3) -0.002(2) 0.002(2) 0.010(3)
C70 0.027(3) 0.036(3) 0.030(3) 0.000(2) -0.006(2) 0.010(3)
C71 0.044(3) 0.024(3) 0.031(3) -0.007(2) -0.004(3) 0.014(3)
C72 0.029(3) 0.045(4) 0.026(3) -0.009(2) 0.001(2) 0.014(3)
C73 0.036(3) 0.039(4) 0.035(3) -0.007(3) 0.002(3) 0.019(3)
C74 0.040(3) 0.024(3) 0.032(3) -0.003(2) -0.001(2) 0.009(3)
C75 0.042(3) 0.028(3) 0.037(3) -0.002(2) -0.002(3) 0.008(3)
C76 0.028(3) 0.034(3) 0.035(3) -0.003(2) 0.003(2) 0.015(3)
C77 0.030(3) 0.042(4) 0.038(3) 0.010(3) -0.006(3) 0.000(3)
C78 0.043(4) 0.032(3) 0.037(3) -0.007(3) -0.016(3) 0.015(3)
C79 0.026(3) 0.033(3) 0.044(3) -0.003(2) 0.000(2) 0.005(3)
C80 0.027(3) 0.036(3) 0.043(3) 0.000(3) -0.004(2) 0.007(3)
C81 0.032(3) 0.044(4) 0.039(3) -0.001(3) 0.002(2) 0.005(3)
C82 0.032(3) 0.038(4) 0.045(3) -0.014(3) -0.011(3) 0.013(3)
C83 0.043(4) 0.050(4) 0.031(3) -0.007(3) -0.012(3) 0.023(3)
C84 0.040(4) 0.031(3) 0.042(3) 0.000(3) 0.004(3) 0.012(3)
C85 0.030(3) 0.038(3) 0.039(3) 0.004(3) 0.009(2) 0.000(3)
C86 0.039(3) 0.028(3) 0.058(4) -0.004(3) 0.009(3) 0.011(3)
C87 0.049(4) 0.037(4) 0.038(3) -0.007(3) 0.004(3) 0.006(3)
C88 0.060(4) 0.028(4) 0.062(4) 0.006(3) -0.020(3) 0.010(3)
C89 0.041(4) 0.047(4) 0.056(4) 0.005(3) 0.020(3) 0.020(3)
C90 0.041(4) 0.043(4) 0.051(3) 0.006(3) -0.010(3) 0.009(3)
C91 0.039(3) 0.033(3) 0.043(3) 0.000(3) -0.004(3) 0.008(3)
C92 0.069(4) 0.057(4) 0.031(3) -0.004(3) 0.007(3) 0.005(3)
C93 0.051(4) 0.045(4) 0.057(4) -0.002(3) -0.015(3) 0.012(3)
C94 0.038(3) 0.030(3) 0.059(4) -0.007(3) -0.013(3) 0.008(3)
C95 0.040(3) 0.040(3) 0.031(3) 0.004(2) -0.009(2) 0.003(3)
C96 0.030(3) 0.072(5) 0.041(3) -0.011(3) 0.001(3) 0.005(3)
C97 0.035(3) 0.032(3) 0.051(3) 0.004(3) 0.013(3) 0.009(3)
C98 0.047(4) 0.036(3) 0.042(3) 0.005(3) -0.004(3) 0.009(3)
C99 0.052(4) 0.047(4) 0.048(4) -0.007(3) -0.026(3) 0.024(4)
C100 0.038(4) 0.045(4) 0.054(4) -0.016(3) 0.007(3) 0.010(3)
C101 0.055(4) 0.050(4) 0.041(3) 0.001(3) -0.004(3) 0.000(3)
C102 0.052(4) 0.039(4) 0.044(3) -0.011(3) -0.005(3) 0.002(3)
C103 0.052(4) 0.047(4) 0.040(3) -0.011(3) 0.014(3) 0.021(3)
C104 0.038(3) 0.032(3) 0.064(4) -0.004(3) -0.012(3) 0.011(3)
C105 0.070(4) 0.047(4) 0.037(3) 0.013(3) 0.016(3) 0.013(3)
C106 0.037(4) 0.053(4) 0.072(4) -0.001(3) -0.011(3) -0.002(3)
C107 0.063(4) 0.040(4) 0.053(4) 0.005(3) 0.000(3) -0.007(3)
C108 0.056(4) 0.047(4) 0.078(4) 0.001(3) 0.018(3) 0.014(3)
C109 0.145(7) 0.048(4) 0.040(4) -0.004(3) -0.022(4) 0.028(4)
C110 0.095(5) 0.044(4) 0.038(3) -0.015(3) -0.015(3) 0.030(4)
C111 0.034(4) 0.057(4) 0.095(5) 0.003(4) 0.014(3) -0.001(3)
C114 0.179(8) 0.058(5) 0.038(4) 0.004(3) 0.010(4) 0.052(5)
C118 0.075(5) 0.082(5) 0.063(4) 0.031(4) -0.022(4) 0.007(4)
C119 0.093(6) 0.076(5) 0.071(5) -0.021(4) 0.032(4) 0.023(4)
O201 0.165(8) 0.164(7) 0.160(7) 0.013(6) 0.012(6) -0.007(6)
C201 0.267(15) 0.161(11) 0.120(8) -0.037(7) 0.090(9) 0.029(10)
C200 0.123(9) 0.285(16) 0.185(11) 0.082(10) 0.062(8) 0.091(10)
C202 0.123(11) 0.081(8) 0.202(14) 0.039(8) 0.011(9) 0.012(7)

loop_
_atom_type_symbol
_atom_type_description
_atom_type_scat_dispersion_real
_atom_type_scat_dispersion_imag
_atom_type_scat_source
C C 0.0033 0.0016 'International Tables Vol C Tables 4.2.6.8 and 6.1.1.4'
H H 0.0000 0.0000 'International Tables Vol C Tables 4.2.6.8 and 6.1.1.4'
Si Si 0.0817 0.0704 'International Tables Vol C Tables 4.2.6.8 and 6.1.1.4'
O O 0.0106 0.0060 'International Tables Vol C Tables 4.2.6.8 and 6.1.1.4'

loop_
_geom_angle_atom_site_label_1
_geom_angle_atom_site_label_2
_geom_angle_atom_site_label_3
_geom_angle
_geom_angle_site_symmetry_1
_geom_angle_site_symmetry_3
_geom_angle_publ_flag
C122 Si1 C116 108.9(3) . . ?
C122 Si1 C112 107.5(3) . . ?
C116 Si1 C112 109.7(3) . . ?
C122 Si1 C96 105.3(3) . . ?
C116 Si1 C96 110.9(3) . . ?
C112 Si1 C96 114.3(3) . . ?
Si1 C112 H11I 109.5 . . ?
Si1 C112 H11J 109.5 . . ?
H11I C112 H11J 109.5 . . ?
Si1 C112 H11K 109.5 . . ?
H11I C112 H11K 109.5 . . ?
H11J C112 H11K 109.5 . . ?
Si1 C116 H11R 109.5 . . ?
Si1 C116 H11S 109.5 . . ?
H11R C116 H11S 109.5 . . ?
Si1 C116 H11T 109.5 . . ?
H11R C116 H11T 109.5 . . ?
H11S C116 H11T 109.5 . . ?
Si1 C122 H12D 109.5 . . ?
Si1 C122 H12E 109.5 . . ?
H12D C122 H12E 109.5 . . ?
Si1 C122 H12F 109.5 . . ?
H12D C122 H12F 109.5 . . ?
H12E C122 H12F 109.5 . . ?
C96 Si1A C16A 119.8(16) . . ?
C96 Si1A C22A 115.5(13) . . ?
C16A Si1A C22A 110.3(11) . . ?
C96 Si1A C12A 94.3(12) . . ?
C16A Si1A C12A 107.8(10) . . ?
C22A Si1A C12A 106.8(10) . . ?
Si1A C12A H12J 109.5 . . ?
Si1A C12A H12K 109.5 . . ?
H12J C12A H12K 109.5 . . ?
Si1A C12A H12L 109.5 . . ?
H12J C12A H12L 109.5 . . ?
H12K C12A H12L 109.5 . . ?
Si1A C22A H22B 109.5 . . ?
Si1A C22A H22C 109.5 . . ?
H22B C22A H22C 109.5 . . ?
Si1A C22A H22D 109.5 . . ?
H22B C22A H22D 109.5 . . ?
H22C C22A H22D 109.5 . . ?
Si1A C16A H16B 109.5 . . ?
Si1A C16A H16C 109.5 . . ?
H16B C16A H16C 109.5 . . ?
Si1A C16A H16D 109.5 . . ?
H16B C16A H16D 109.5 . . ?
H16C C16A H16D 109.5 . . ?
C66 Si2 C51 111.6(2) . . ?
C66 Si2 C87 108.1(2) . . ?
C51 Si2 C87 113.7(2) . . ?
C66 Si2 C95 109.7(2) . . ?
C51 Si2 C95 103.7(2) . . ?
C87 Si2 C95 110.0(2) . . ?
C79 Si3 C85 110.2(2) . . ?
C79 Si3 C61 110.1(2) . . ?
C85 Si3 C61 104.0(2) . . ?
C79 Si3 C98 108.6(2) . . ?
C85 Si3 C98 109.7(2) . . ?
C61 Si3 C98 114.2(2) . . ?
C81 Si4 C90 108.5(2) . . ?
C81 Si4 C86 110.7(2) . . ?
C90 Si4 C86 109.2(2) . . ?
C81 Si4 C22 112.8(2) . . ?
C90 Si4 C22 111.4(2) . . ?
C86 Si4 C22 104.1(2) . . ?
C104 Si5 C91 110.2(2) . . ?
C104 Si5 C76 112.2(2) . . ?
C91 Si5 C76 111.5(2) . . ?
C104 Si5 C111 109.0(3) . . ?
C91 Si5 C111 109.6(2) . . ?
C76 Si5 C111 104.1(2) . . ?
C93 Si6 C102 107.9(3) . . ?
C93 Si6 C101 110.4(2) . . ?
C102 Si6 C101 108.2(2) . . ?
C93 Si6 C62 112.6(2) . . ?
C102 Si6 C62 104.6(2) . . ?
C101 Si6 C62 112.8(2) . . ?
C106 Si7 C75 109.5(2) . . ?
C106 Si7 C97 106.9(2) . . ?
C75 Si7 C97 109.9(2) . . ?
C106 Si7 C70 105.3(2) . . ?
C75 Si7 C70 110.7(2) . . ?
C97 Si7 C70 114.3(2) . . ?
C107 Si8 C63 105.5(2) . . ?
C107 Si8 C92 107.8(2) . . ?
C63 Si8 C92 112.7(2) . . ?
C107 Si8 C108 107.5(3) . . ?
C63 Si8 C108 111.4(2) . . ?
C92 Si8 C108 111.5(3) . . ?
C118 Si9 C105 108.7(3) . . ?
C118 Si9 C114 111.9(3) . . ?
C105 Si9 C114 108.1(3) . . ?
C118 Si9 C74 110.9(2) . . ?
C105 Si9 C74 107.3(2) . . ?
C114 Si9 C74 109.8(2) . . ?
C119 Si10 C71 112.8(3) . . ?
C119 Si10 C110 108.3(3) . . ?
C71 Si10 C110 107.8(2) . . ?
C119 Si10 C109 109.7(3) . . ?
C71 Si10 C109 108.9(2) . . ?
C110 Si10 C109 109.2(3) . . ?
C115 Si11 C117 109.1(4) . . ?
C115 Si11 C123 111.2(4) . . ?
C117 Si11 C123 108.2(3) . . ?
C115 Si11 C77 114.2(3) . . ?
C117 Si11 C77 108.5(3) . . ?
C123 Si11 C77 105.5(3) . . ?
Si11 C115 H11O 109.5 . . ?
Si11 C115 H11P 109.5 . . ?
H11O C115 H11P 109.5 . . ?
Si11 C115 H11Q 109.5 . . ?
H11O C115 H11Q 109.5 . . ?
H11P C115 H11Q 109.5 . . ?
Si11 C117 H11U 109.5 . . ?
Si11 C117 H11V 109.5 . . ?
H11U C117 H11V 109.5 . . ?
Si11 C117 H11W 109.5 . . ?
H11U C117 H11W 109.5 . . ?
H11V C117 H11W 109.5 . . ?
Si11 C123 H12G 109.5 . . ?
Si11 C123 H12H 109.5 . . ?
H12G C123 H12H 109.5 . . ?
Si11 C123 H12I 109.5 . . ?
H12G C123 H12I 109.5 . . ?
H12H C123 H12I 109.5 . . ?
C80 Si12 C48 113.8(2) . . ?
C80 Si12 C100 108.6(2) . . ?
C48 Si12 C100 111.6(2) . . ?
C80 Si12 C94 109.7(2) . . ?
C48 Si12 C94 103.7(2) . . ?
C100 Si12 C94 109.4(2) . . ?
C14 C1 C13 118.8(4) . . ?
C14 C1 C21 119.9(4) . . ?
C13 C1 C21 121.1(4) . . ?
C69 C2 C4 122.1(4) . . ?
C69 C2 C8 118.5(4) . . ?
C4 C2 C8 119.4(4) . . ?
C43 C3 C13 117.9(4) . . ?
C43 C3 C19 122.8(4) . . ?
C13 C3 C19 119.3(4) . . ?
C60 C4 C2 118.8(4) . . ?
C60 C4 C9 119.9(4) . . ?
C2 C4 C9 121.2(4) . . ?
C7 C5 C15 118.4(4) . . ?
C7 C5 C11 121.9(4) . . ?
C15 C5 C11 119.7(4) . . ?
C19 C6 C14 121.6(4) . . ?
C19 C6 H6A 119.2 . . ?
C14 C6 H6A 119.2 . . ?
C57 C7 C5 122.2(4) . . ?
C57 C7 H7A 118.9 . . ?
C5 C7 H7A 118.9 . . ?
C47 C8 C18 122.2(4) . . ?
C47 C8 C2 118.0(4) . . ?
C18 C8 C2 119.8(4) . . ?
C61 C9 C4 120.1(4) . . ?
C61 C9 C29 122.4(4) . . ?
C4 C9 C29 117.5(4) . . ?
C51 C10 C26 120.6(4) . . ?
C51 C10 C21 121.8(4) . . ?
C26 C10 C21 117.6(4) . . ?
C46 C11 C5 118.1(4) . . ?
C46 C11 C29 120.2(4) . . ?
C5 C11 C29 121.7(4) . . ?
C24 C12 C67 119.9(4) . . ?
C24 C12 C26 118.4(4) . . ?
C67 C12 C26 121.5(4) . . ?
C32 C13 C3 118.6(4) . . ?
C32 C13 C1 121.7(4) . . ?
C3 C13 C1 119.8(4) . . ?
C1 C14 C6 121.6(4) . . ?
C1 C14 H14A 119.2 . . ?
C6 C14 H14A 119.2 . . ?
C42 C15 C20 122.5(4) . . ?
C42 C15 C5 117.5(4) . . ?
C20 C15 C5 120.0(4) . . ?
C20 C16 C46 121.7(4) . . ?
C20 C16 H16A 119.2 . . ?
C46 C16 H16A 119.2 . . ?
C58 C17 C31 118.9(5) . . ?
C58 C17 C30 120.3(4) . . ?
C31 C17 C30 120.8(4) . . ?
C40 C18 C8 118.7(4) . . ?
C40 C18 C52 119.6(4) . . ?
C8 C18 C52 121.6(4) . . ?
C6 C19 C3 118.7(4) . . ?
C6 C19 C45 119.1(4) . . ?
C3 C19 C45 122.2(4) . . ?
C16 C20 C15 118.6(4) . . ?
C16 C20 C23 119.2(4) . . ?
C15 C20 C23 122.1(4) . . ?
C48 C21 C1 121.5(4) . . ?
C48 C21 C10 121.9(4) . . ?
C1 C21 C10 116.6(4) . . ?
C29 C22 Si4 133.5(4) . . ?
C29 C22 H22A 113.2 . . ?
Si4 C22 H22A 113.2 . . ?
C76 C23 C41 121.3(4) . . ?
C76 C23 C20 122.0(4) . . ?
C41 C23 C20 116.7(4) . . ?
C12 C24 C27 120.9(4) . . ?
C12 C24 C49 117.8(4) . . ?
C27 C24 C49 121.3(4) . . ?
C74 C25 C36 122.9(4) . . ?
C74 C25 C34 121.4(4) . . ?
C36 C25 C34 115.5(4) . . ?
C38 C26 C12 119.3(4) . . ?
C38 C26 C10 119.8(4) . . ?
C12 C26 C10 120.9(4) . . ?
C37 C27 C24 118.0(4) . . ?
C37 C27 C34 120.5(4) . . ?
C24 C27 C34 121.5(4) . . ?
C39 C28 C64 122.8(5) . . ?
C39 C28 C56 119.4(4) . . ?
C64 C28 C56 117.8(5) . . ?
C22 C29 C11 122.1(4) . . ?
C22 C29 C9 121.2(4) . . ?
C11 C29 C9 116.6(4) . . ?
C71 C30 C17 123.5(4) . . ?
C71 C30 C52 121.6(4) . . ?
C17 C30 C52 114.7(4) . . ?
C78 C31 C59 118.1(4) . . ?
C78 C31 C17 122.0(5) . . ?
C59 C31 C17 119.8(4) . . ?
C33 C32 C13 120.8(4) . . ?
C33 C32 H32A 119.6 . . ?
C13 C32 H32A 119.6 . . ?
C32 C33 C72 120.4(4) . . ?
C32 C33 H33A 119.8 . . ?
C72 C33 H33A 119.8 . . ?
C62 C34 C27 121.9(4) . . ?
C62 C34 C25 122.5(4) . . ?
C27 C34 C25 115.6(4) . . ?
C68 C35 C59 118.8(5) . . ?
C68 C35 C41 119.7(4) . . ?
C59 C35 C41 121.5(4) . . ?
C54 C36 C56 118.5(5) . . ?
C54 C36 C25 119.8(4) . . ?
C56 C36 C25 121.7(4) . . ?
C27 C37 C38 121.8(4) . . ?
C27 C37 H37A 119.1 . . ?
C38 C37 H37A 119.1 . . ?
C26 C38 C37 121.4(4) . . ?
C26 C38 H38A 119.3 . . ?
C37 C38 H38A 119.3 . . ?
C50 C39 C28 118.8(5) . . ?
C50 C39 C44 119.5(4) . . ?
C28 C39 C44 121.6(4) . . ?
C18 C40 C60 121.2(4) . . ?
C18 C40 H40A 119.4 . . ?
C60 C40 H40A 119.4 . . ?
C96 C41 C35 119.6(5) . . ?
C96 C41 C23 121.5(5) . . ?
C35 C41 C23 118.8(4) . . ?
C65 C42 C15 122.3(4) . . ?
C65 C42 H42A 118.9 . . ?
C15 C42 H42A 118.9 . . ?
C72 C43 C3 122.0(4) . . ?
C72 C43 H43A 119.0 . . ?
C3 C43 H43A 119.0 . . ?
C77 C44 C39 121.9(4) . . ?
C77 C44 C45 119.9(4) . . ?
C39 C44 C45 118.0(4) . . ?
C70 C45 C19 123.9(4) . . ?
C70 C45 C44 121.4(4) . . ?
C19 C45 C44 114.6(4) . . ?
C11 C46 C16 121.8(4) . . ?
C11 C46 H46A 119.1 . . ?
C16 C46 H46A 119.1 . . ?
C83 C47 C8 121.1(5) . . ?
C83 C47 H47A 119.5 . . ?
C8 C47 H47A 119.5 . . ?
C21 C48 Si12 132.5(4) . . ?
C21 C48 H48A 113.7 . . ?
Si12 C48 H48A 113.7 . . ?
C53 C49 C24 120.9(4) . . ?
C53 C49 H49A 119.5 . . ?
C24 C49 H49A 119.5 . . ?
C39 C50 C54 121.9(4) . . ?
C39 C50 H50A 119.1 . . ?
C54 C50 H50A 119.1 . . ?
C10 C51 Si2 130.8(4) . . ?
C10 C51 H51A 114.6 . . ?
Si2 C51 H51A 114.6 . . ?
C63 C52 C18 121.7(4) . . ?
C63 C52 C30 123.1(4) . . ?
C18 C52 C30 115.2(4) . . ?
C49 C53 C73 120.4(5) . . ?
C49 C53 H53A 119.8 . . ?
C73 C53 H53A 119.8 . . ?
C36 C54 C50 121.4(4) . . ?
C36 C54 H54A 119.3 . . ?
C50 C54 H54A 119.3 . . ?
C69 C55 C83 119.5(4) . . ?
C69 C55 H55A 120.3 . . ?
C83 C55 H55A 120.3 . . ?
C84 C56 C36 121.4(5) . . ?
C84 C56 C28 118.5(4) . . ?
C36 C56 C28 120.0(4) . . ?
C7 C57 C65 119.6(4) . . ?
C7 C57 H57A 120.2 . . ?
C65 C57 H57A 120.2 . . ?
C17 C58 C68 121.8(4) . . ?
C17 C58 H58A 119.1 . . ?
C68 C58 H58A 119.1 . . ?
C82 C59 C31 119.3(4) . . ?
C82 C59 C35 121.4(5) . . ?
C31 C59 C35 119.3(4) . . ?
C4 C60 C40 121.9(4) . . ?
C4 C60 H60A 119.1 . . ?
C40 C60 H60A 119.1 . . ?
C9 C61 Si3 131.1(4) . . ?
C9 C61 H61A 114.5 . . ?
Si3 C61 H61A 114.5 . . ?
C34 C62 Si6 129.9(4) . . ?
C34 C62 H62A 115.0 . . ?
Si6 C62 H62A 115.0 . . ?
C52 C63 Si8 130.6(4) . . ?
C52 C63 H63A 114.7 . . ?
Si8 C63 H63A 114.7 . . ?
C89 C64 C28 121.9(5) . . ?
C89 C64 H64A 119.1 . . ?
C28 C64 H64A 119.1 . . ?
C42 C65 C57 120.1(4) . . ?
C42 C65 H65A 120.0 . . ?
C57 C65 H65A 120.0 . . ?
Si2 C66 H66A 109.5 . . ?
Si2 C66 H66B 109.5 . . ?
H66A C66 H66B 109.5 . . ?
Si2 C66 H66C 109.5 . . ?
H66A C66 H66C 109.5 . . ?
H66B C66 H66C 109.5 . . ?
C73 C67 C12 120.0(4) . . ?
C73 C67 H67A 120.0 . . ?
C12 C67 H67A 120.0 . . ?
C35 C68 C58 121.4(4) . . ?
C35 C68 H68A 119.3 . . ?
C58 C68 H68A 119.3 . . ?
C55 C69 C2 121.5(5) . . ?
C55 C69 H69A 119.3 . . ?
C2 C69 H69A 119.3 . . ?
C45 C70 Si7 133.4(4) . . ?
C45 C70 H70A 113.3 . . ?
Si7 C70 H70A 113.3 . . ?
C30 C71 Si10 131.9(4) . . ?
C30 C71 H71A 114.0 . . ?
Si10 C71 H71A 114.0 . . ?
C43 C72 C33 120.1(4) . . ?
C43 C72 H72A 120.0 . . ?
C33 C72 H72A 120.0 . . ?
C67 C73 C53 121.0(5) . . ?
C67 C73 H73A 119.5 . . ?
C53 C73 H73A 119.5 . . ?
C25 C74 Si9 130.8(4) . . ?
C25 C74 H74A 114.6 . . ?
Si9 C74 H74A 114.6 . . ?
Si7 C75 H75A 109.5 . . ?
Si7 C75 H75B 109.5 . . ?
H75A C75 H75B 109.5 . . ?
Si7 C75 H75C 109.5 . . ?
H75A C75 H75C 109.5 . . ?
H75B C75 H75C 109.5 . . ?
C23 C76 Si5 133.5(4) . . ?
C23 C76 H76A 113.3 . . ?
Si5 C76 H76A 113.3 . . ?
C44 C77 Si11 133.4(4) . . ?
C44 C77 H77A 113.3 . . ?
Si11 C77 H77A 113.3 . . ?
C88 C78 C31 121.8(5) . . ?
C88 C78 H78A 119.1 . . ?
C31 C78 H78A 119.1 . . ?
Si3 C79 H79A 109.5 . . ?
Si3 C79 H79B 109.5 . . ?
H79A C79 H79B 109.5 . . ?
Si3 C79 H79C 109.5 . . ?
H79A C79 H79C 109.5 . . ?
H79B C79 H79C 109.5 . . ?
Si12 C80 H80A 109.5 . . ?
Si12 C80 H80B 109.5 . . ?
H80A C80 H80B 109.5 . . ?
Si12 C80 H80C 109.5 . . ?
H80A C80 H80C 109.5 . . ?
H80B C80 H80C 109.5 . . ?
Si4 C81 H81A 109.5 . . ?
Si4 C81 H81B 109.5 . . ?
H81A C81 H81B 109.5 . . ?
Si4 C81 H81C 109.5 . . ?
H81A C81 H81C 109.5 . . ?
H81B C81 H81C 109.5 . . ?
C99 C82 C59 119.3(5) . . ?
C99 C82 H82A 120.3 . . ?
C59 C82 H82A 120.3 . . ?
C47 C83 C55 121.3(5) . . ?
C47 C83 H83A 119.3 . . ?
C55 C83 H83A 119.3 . . ?
C103 C84 C56 121.4(5) . . ?
C103 C84 H84A 119.3 . . ?
C56 C84 H84A 119.3 . . ?
Si3 C85 H85A 109.5 . . ?
Si3 C85 H85B 109.5 . . ?
H85A C85 H85B 109.5 . . ?
Si3 C85 H85C 109.5 . . ?
H85A C85 H85C 109.5 . . ?
H85B C85 H85C 109.5 . . ?
Si4 C86 H86A 109.5 . . ?
Si4 C86 H86B 109.5 . . ?
H86A C86 H86B 109.5 . . ?
Si4 C86 H86C 109.5 . . ?
H86A C86 H86C 109.5 . . ?
H86B C86 H86C 109.5 . . ?
Si2 C87 H87A 109.5 . . ?
Si2 C87 H87B 109.5 . . ?
H87A C87 H87B 109.5 . . ?
Si2 C87 H87C 109.5 . . ?
H87A C87 H87C 109.5 . . ?
H87B C87 H87C 109.5 . . ?
C78 C88 C99 119.7(5) . . ?
C78 C88 H88A 120.2 . . ?
C99 C88 H88A 120.2 . . ?
C64 C89 C103 120.5(5) . . ?
C64 C89 H89A 119.7 . . ?
C103 C89 H89A 119.7 . . ?
Si4 C90 H90A 109.5 . . ?
Si4 C90 H90B 109.5 . . ?
H90A C90 H90B 109.5 . . ?
Si4 C90 H90C 109.5 . . ?
H90A C90 H90C 109.5 . . ?
H90B C90 H90C 109.5 . . ?
Si5 C91 H91A 109.5 . . ?
Si5 C91 H91B 109.5 . . ?
H91A C91 H91B 109.5 . . ?
Si5 C91 H91C 109.5 . . ?
H91A C91 H91C 109.5 . . ?
H91B C91 H91C 109.5 . . ?
Si8 C92 H92A 109.5 . . ?
Si8 C92 H92B 109.5 . . ?
H92A C92 H92B 109.5 . . ?
Si8 C92 H92C 109.5 . . ?
H92A C92 H92C 109.5 . . ?
H92B C92 H92C 109.5 . . ?
Si6 C93 H93A 109.5 . . ?
Si6 C93 H93B 109.5 . . ?
H93A C93 H93B 109.5 . . ?
Si6 C93 H93C 109.5 . . ?
H93A C93 H93C 109.5 . . ?
H93B C93 H93C 109.5 . . ?
Si12 C94 H94A 109.5 . . ?
Si12 C94 H94B 109.5 . . ?
H94A C94 H94B 109.5 . . ?
Si12 C94 H94C 109.5 . . ?
H94A C94 H94C 109.5 . . ?
H94B C94 H94C 109.5 . . ?
Si2 C95 H95A 109.5 . . ?
Si2 C95 H95B 109.5 . . ?
H95A C95 H95B 109.5 . . ?
Si2 C95 H95C 109.5 . . ?
H95A C95 H95C 109.5 . . ?
H95B C95 H95C 109.5 . . ?
C41 C96 Si1A 147.1(5) . . ?
C41 C96 Si1 126.6(4) . . ?
Si1A C96 Si1 32.2(4) . . ?
C41 C96 H96A 116.7 . . ?
Si1A C96 H96A 90.4 . . ?
Si1 C96 H96A 116.7 . . ?
Si7 C97 H97A 109.5 . . ?
Si7 C97 H97B 109.5 . . ?
H97A C97 H97B 109.5 . . ?
Si7 C97 H97C 109.5 . . ?
H97A C97 H97C 109.5 . . ?
H97B C97 H97C 109.5 . . ?
Si3 C98 H98A 109.5 . . ?
Si3 C98 H98B 109.5 . . ?
H98A C98 H98B 109.5 . . ?
Si3 C98 H98C 109.5 . . ?
H98A C98 H98C 109.5 . . ?
H98B C98 H98C 109.5 . . ?
C82 C99 C88 121.8(5) . . ?
C82 C99 H99A 119.1 . . ?
C88 C99 H99A 119.1 . . ?
Si12 C100 H10A 109.5 . . ?
Si12 C100 H10B 109.5 . . ?
H10A C100 H10B 109.5 . . ?
Si12 C100 H10C 109.5 . . ?
H10A C100 H10C 109.5 . . ?
H10B C100 H10C 109.5 . . ?
Si6 C101 H10D 109.5 . . ?
Si6 C101 H10E 109.5 . . ?
H10D C101 H10E 109.5 . . ?
Si6 C101 H10F 109.5 . . ?
H10D C101 H10F 109.5 . . ?
H10E C101 H10F 109.5 . . ?
Si6 C102 H10G 109.5 . . ?
Si6 C102 H10H 109.5 . . ?
H10G C102 H10H 109.5 . . ?
Si6 C102 H10I 109.5 . . ?
H10G C102 H10I 109.5 . . ?
H10H C102 H10I 109.5 . . ?
C84 C103 C89 119.8(5) . . ?
C84 C103 H10J 120.1 . . ?
C89 C103 H10J 120.1 . . ?
Si5 C104 H10K 109.5 . . ?
Si5 C104 H10L 109.5 . . ?
H10K C104 H10L 109.5 . . ?
Si5 C104 H10M 109.5 . . ?
H10K C104 H10M 109.5 . . ?
H10L C104 H10M 109.5 . . ?
Si9 C105 H10N 109.5 . . ?
Si9 C105 H10O 109.5 . . ?
H10N C105 H10O 109.5 . . ?
Si9 C105 H10P 109.5 . . ?
H10N C105 H10P 109.5 . . ?
H10O C105 H10P 109.5 . . ?
Si7 C106 H10Q 109.5 . . ?
Si7 C106 H10R 109.5 . . ?
H10Q C106 H10R 109.5 . . ?
Si7 C106 H10S 109.5 . . ?
H10Q C106 H10S 109.5 . . ?
H10R C106 H10S 109.5 . . ?
Si8 C107 H10T 109.5 . . ?
Si8 C107 H10U 109.5 . . ?
H10T C107 H10U 109.5 . . ?
Si8 C107 H10V 109.5 . . ?
H10T C107 H10V 109.5 . . ?
H10U C107 H10V 109.5 . . ?
Si8 C108 H10W 109.5 . . ?
Si8 C108 H10X 109.5 . . ?
H10W C108 H10X 109.5 . . ?
Si8 C108 H10Y 109.5 . . ?
H10W C108 H10Y 109.5 . . ?
H10X C108 H10Y 109.5 . . ?
Si10 C109 H10Z 109.5 . . ?
Si10 C109 H11A 109.5 . . ?
H10Z C109 H11A 109.5 . . ?
Si10 C109 H11B 109.5 . . ?
H10Z C109 H11B 109.5 . . ?
H11A C109 H11B 109.5 . . ?
Si10 C110 H11C 109.5 . . ?
Si10 C110 H11D 109.5 . . ?
H11C C110 H11D 109.5 . . ?
Si10 C110 H11E 109.5 . . ?
H11C C110 H11E 109.5 . . ?
H11D C110 H11E 109.5 . . ?
Si5 C111 H11F 109.5 . . ?
Si5 C111 H11G 109.5 . . ?
H11F C111 H11G 109.5 . . ?
Si5 C111 H11H 109.5 . . ?
H11F C111 H11H 109.5 . . ?
H11G C111 H11H 109.5 . . ?
Si9 C114 H11L 109.5 . . ?
Si9 C114 H11M 109.5 . . ?
H11L C114 H11M 109.5 . . ?
Si9 C114 H11N 109.5 . . ?
H11L C114 H11N 109.5 . . ?
H11M C114 H11N 109.5 . . ?
Si9 C118 H11X 109.5 . . ?
Si9 C118 H11Y 109.5 . . ?
H11X C118 H11Y 109.5 . . ?
Si9 C118 H11Z 109.5 . . ?
H11X C118 H11Z 109.5 . . ?
H11Y C118 H11Z 109.5 . . ?
Si10 C119 H12A 109.5 . . ?
Si10 C119 H12B 109.5 . . ?
H12A C119 H12B 109.5 . . ?
Si10 C119 H12C 109.5 . . ?
H12A C119 H12C 109.5 . . ?
H12B C119 H12C 109.5 . . ?
C202 C201 H20A 109.5 . . ?
C202 C201 H20B 109.5 . . ?
H20A C201 H20B 109.5 . . ?
C202 C201 H20C 109.5 . . ?
H20A C201 H20C 109.5 . . ?
H20B C201 H20C 109.5 . . ?
C202 C200 H20D 109.5 . . ?
C202 C200 H20E 109.5 . . ?
H20D C200 H20E 109.5 . . ?
C202 C200 H20F 109.5 . . ?
H20D C200 H20F 109.5 . . ?
H20E C200 H20F 109.5 . . ?
O201 C202 C201 120.4(12) . . ?
O201 C202 C200 119.0(13) . . ?
C201 C202 C200 120.5(11) . . ?

loop_
_geom_bond_atom_site_label_1
_geom_bond_atom_site_label_2
_geom_bond_distance
_geom_bond_site_symmetry_2
_geom_bond_publ_flag
Si1 C122 1.861(6) . ?
Si1 C116 1.863(6) . ?
Si1 C112 1.881(6) . ?
Si1 C96 1.917(6) . ?
C112 H11I 0.9600 . ?
C112 H11J 0.9600 . ?
C112 H11K 0.9600 . ?
C116 H11R 0.9600 . ?
C116 H11S 0.9600 . ?
C116 H11T 0.9600 . ?
C122 H12D 0.9600 . ?
C122 H12E 0.9600 . ?
C122 H12F 0.9600 . ?
Si1A C96 1.801(11) . ?
Si1A C16A 1.853(14) . ?
Si1A C22A 1.861(14) . ?
Si1A C12A 1.902(14) . ?
C12A H12J 0.9600 . ?
C12A H12K 0.9600 . ?
C12A H12L 0.9600 . ?
C22A H22B 0.9600 . ?
C22A H22C 0.9600 . ?
C22A H22D 0.9600 . ?
C16A H16B 0.9600 . ?
C16A H16C 0.9600 . ?
C16A H16D 0.9600 . ?
Si2 C66 1.857(4) . ?
Si2 C51 1.866(5) . ?
Si2 C87 1.867(5) . ?
Si2 C95 1.867(4) . ?
Si3 C79 1.866(5) . ?
Si3 C85 1.868(5) . ?
Si3 C61 1.868(5) . ?
Si3 C98 1.868(5) . ?
Si4 C81 1.852(5) . ?
Si4 C90 1.858(5) . ?
Si4 C86 1.860(5) . ?
Si4 C22 1.862(5) . ?
Si5 C104 1.843(5) . ?
Si5 C91 1.852(5) . ?
Si5 C76 1.857(5) . ?
Si5 C111 1.872(5) . ?
Si6 C93 1.856(5) . ?
Si6 C102 1.856(5) . ?
Si6 C101 1.860(5) . ?
Si6 C62 1.860(5) . ?
Si7 C106 1.854(5) . ?
Si7 C75 1.858(5) . ?
Si7 C97 1.867(5) . ?
Si7 C70 1.868(5) . ?
Si8 C107 1.854(5) . ?
Si8 C63 1.854(5) . ?
Si8 C92 1.859(5) . ?
Si8 C108 1.869(5) . ?
Si9 C118 1.847(6) . ?
Si9 C105 1.858(5) . ?
Si9 C114 1.860(6) . ?
Si9 C74 1.861(5) . ?
Si10 C119 1.843(6) . ?
Si10 C71 1.859(5) . ?
Si10 C110 1.862(5) . ?
Si10 C109 1.863(5) . ?
Si11 C115 1.806(6) . ?
Si11 C117 1.816(7) . ?
Si11 C123 1.832(6) . ?
Si11 C77 1.863(5) . ?
C115 H11O 0.9600 . ?
C115 H11P 0.9600 . ?
C115 H11Q 0.9600 . ?
C117 H11U 0.9600 . ?
C117 H11V 0.9600 . ?
C117 H11W 0.9600 . ?
C123 H12G 0.9600 . ?
C123 H12H 0.9600 . ?
C123 H12I 0.9600 . ?
Si12 C80 1.844(5) . ?
Si12 C48 1.858(5) . ?
Si12 C100 1.859(5) . ?
Si12 C94 1.867(5) . ?
C1 C14 1.357(5) . ?
C1 C13 1.434(6) . ?
C1 C21 1.495(6) . ?
C2 C69 1.412(6) . ?
C2 C4 1.418(6) . ?
C2 C8 1.430(6) . ?
C3 C43 1.410(6) . ?
C3 C13 1.428(6) . ?
C3 C19 1.428(6) . ?
C4 C60 1.373(6) . ?
C4 C9 1.501(6) . ?
C5 C7 1.408(6) . ?
C5 C15 1.429(6) . ?
C5 C11 1.430(6) . ?
C6 C19 1.372(6) . ?
C6 C14 1.410(6) . ?
C6 H6A 0.9300 . ?
C7 C57 1.361(6) . ?
C7 H7A 0.9300 . ?
C8 C47 1.425(6) . ?
C8 C18 1.426(6) . ?
C9 C61 1.343(6) . ?
C9 C29 1.503(6) . ?
C10 C51 1.342(6) . ?
C10 C26 1.502(6) . ?
C10 C21 1.506(6) . ?
C11 C46 1.371(6) . ?
C11 C29 1.491(6) . ?
C12 C24 1.414(6) . ?
C12 C67 1.416(6) . ?
C12 C26 1.438(6) . ?
C13 C32 1.413(6) . ?
C14 H14A 0.9300 . ?
C15 C42 1.416(6) . ?
C15 C20 1.424(6) . ?
C16 C20 1.359(6) . ?
C16 C46 1.413(6) . ?
C16 H16A 0.9300 . ?
C17 C58 1.372(6) . ?
C17 C31 1.422(6) . ?
C17 C30 1.484(6) . ?
C18 C40 1.372(6) . ?
C18 C52 1.494(6) . ?
C19 C45 1.506(6) . ?
C20 C23 1.508(6) . ?
C21 C48 1.355(6) . ?
C22 C29 1.348(6) . ?
C22 H22A 0.9300 . ?
C23 C76 1.349(6) . ?
C23 C41 1.496(6) . ?
C24 C27 1.426(6) . ?
C24 C49 1.426(6) . ?
C25 C74 1.344(6) . ?
C25 C36 1.502(6) . ?
C25 C34 1.507(6) . ?
C26 C38 1.355(6) . ?
C27 C37 1.363(6) . ?
C27 C34 1.495(6) . ?
C28 C39 1.414(6) . ?
C28 C64 1.414(6) . ?
C28 C56 1.436(6) . ?
C30 C71 1.343(6) . ?
C30 C52 1.512(6) . ?
C31 C78 1.409(6) . ?
C31 C59 1.422(6) . ?
C32 C33 1.372(6) . ?
C32 H32A 0.9300 . ?
C33 C72 1.393(6) . ?
C33 H33A 0.9300 . ?
C34 C62 1.345(6) . ?
C35 C68 1.372(6) . ?
C35 C59 1.438(6) . ?
C35 C41 1.493(6) . ?
C36 C54 1.366(6) . ?
C36 C56 1.434(6) . ?
C37 C38 1.410(6) . ?
C37 H37A 0.9300 . ?
C38 H38A 0.9300 . ?
C39 C50 1.381(6) . ?
C39 C44 1.481(6) . ?
C40 C60 1.399(6) . ?
C40 H40A 0.9300 . ?
C41 C96 1.342(6) . ?
C42 C65 1.356(6) . ?
C42 H42A 0.9300 . ?
C43 C72 1.356(6) . ?
C43 H43A 0.9300 . ?
C44 C77 1.350(6) . ?
C44 C45 1.508(6) . ?
C45 C70 1.337(6) . ?
C46 H46A 0.9300 . ?
C47 C83 1.355(6) . ?
C47 H47A 0.9300 . ?
C48 H48A 0.9300 . ?
C49 C53 1.374(6) . ?
C49 H49A 0.9300 . ?
C50 C54 1.406(6) . ?
C50 H50A 0.9300 . ?
C51 H51A 0.9300 . ?
C52 C63 1.337(6) . ?
C53 C73 1.383(6) . ?
C53 H53A 0.9300 . ?
C54 H54A 0.9300 . ?
C55 C69 1.376(6) . ?
C55 C83 1.393(6) . ?
C55 H55A 0.9300 . ?
C56 C84 1.427(6) . ?
C57 C65 1.401(6) . ?
C57 H57A 0.9300 . ?
C58 C68 1.393(6) . ?
C58 H58A 0.9300 . ?
C59 C82 1.418(6) . ?
C60 H60A 0.9300 . ?
C61 H61A 0.9300 . ?
C62 H62A 0.9300 . ?
C63 H63A 0.9300 . ?
C64 C89 1.360(7) . ?
C64 H64A 0.9300 . ?
C65 H65A 0.9300 . ?
C66 H66A 0.9600 . ?
C66 H66B 0.9600 . ?
C66 H66C 0.9600 . ?
C67 C73 1.374(6) . ?
C67 H67A 0.9300 . ?
C68 H68A 0.9300 . ?
C69 H69A 0.9300 . ?
C70 H70A 0.9300 . ?
C71 H71A 0.9300 . ?
C72 H72A 0.9300 . ?
C73 H73A 0.9300 . ?
C74 H74A 0.9300 . ?
C75 H75A 0.9600 . ?
C75 H75B 0.9600 . ?
C75 H75C 0.9600 . ?
C76 H76A 0.9300 . ?
C77 H77A 0.9300 . ?
C78 C88 1.360(7) . ?
C78 H78A 0.9300 . ?
C79 H79A 0.9600 . ?
C79 H79B 0.9600 . ?
C79 H79C 0.9600 . ?
C80 H80A 0.9600 . ?
C80 H80B 0.9600 . ?
C80 H80C 0.9600 . ?
C81 H81A 0.9600 . ?
C81 H81B 0.9600 . ?
C81 H81C 0.9600 . ?
C82 C99 1.374(7) . ?
C82 H82A 0.9300 . ?
C83 H83A 0.9300 . ?
C84 C103 1.360(6) . ?
C84 H84A 0.9300 . ?
C85 H85A 0.9600 . ?
C85 H85B 0.9600 . ?
C85 H85C 0.9600 . ?
C86 H86A 0.9600 . ?
C86 H86B 0.9600 . ?
C86 H86C 0.9600 . ?
C87 H87A 0.9600 . ?
C87 H87B 0.9600 . ?
C87 H87C 0.9600 . ?
C88 C99 1.383(7) . ?
C88 H88A 0.9300 . ?
C89 C103 1.412(7) . ?
C89 H89A 0.9300 . ?
C90 H90A 0.9600 . ?
C90 H90B 0.9600 . ?
C90 H90C 0.9600 . ?
C91 H91A 0.9600 . ?
C91 H91B 0.9600 . ?
C91 H91C 0.9600 . ?
C92 H92A 0.9600 . ?
C92 H92B 0.9600 . ?
C92 H92C 0.9600 . ?
C93 H93A 0.9600 . ?
C93 H93B 0.9600 . ?
C93 H93C 0.9600 . ?
C94 H94A 0.9600 . ?
C94 H94B 0.9600 . ?
C94 H94C 0.9600 . ?
C95 H95A 0.9600 . ?
C95 H95B 0.9600 . ?
C95 H95C 0.9600 . ?
C96 H96A 0.9300 . ?
C97 H97A 0.9600 . ?
C97 H97B 0.9600 . ?
C97 H97C 0.9600 . ?
C98 H98A 0.9600 . ?
C98 H98B 0.9600 . ?
C98 H98C 0.9600 . ?
C99 H99A 0.9300 . ?
C100 H10A 0.9600 . ?
C100 H10B 0.9600 . ?
C100 H10C 0.9600 . ?
C101 H10D 0.9600 . ?
C101 H10E 0.9600 . ?
C101 H10F 0.9600 . ?
C102 H10G 0.9600 . ?
C102 H10H 0.9600 . ?
C102 H10I 0.9600 . ?
C103 H10J 0.9300 . ?
C104 H10K 0.9600 . ?
C104 H10L 0.9600 . ?
C104 H10M 0.9600 . ?
C105 H10N 0.9600 . ?
C105 H10O 0.9600 . ?
C105 H10P 0.9600 . ?
C106 H10Q 0.9600 . ?
C106 H10R 0.9600 . ?
C106 H10S 0.9600 . ?
C107 H10T 0.9600 . ?
C107 H10U 0.9600 . ?
C107 H10V 0.9600 . ?
C108 H10W 0.9600 . ?
C108 H10X 0.9600 . ?
C108 H10Y 0.9600 . ?
C109 H10Z 0.9600 . ?
C109 H11A 0.9600 . ?
C109 H11B 0.9600 . ?
C110 H11C 0.9600 . ?
C110 H11D 0.9600 . ?
C110 H11E 0.9600 . ?
C111 H11F 0.9600 . ?
C111 H11G 0.9600 . ?
C111 H11H 0.9600 . ?
C114 H11L 0.9600 . ?
C114 H11M 0.9600 . ?
C114 H11N 0.9600 . ?
C118 H11X 0.9600 . ?
C118 H11Y 0.9600 . ?
C118 H11Z 0.9600 . ?
C119 H12A 0.9600 . ?
C119 H12B 0.9600 . ?
C119 H12C 0.9600 . ?
O201 C202 1.273(11) . ?
C201 C202 1.487(14) . ?
C201 H20A 0.9600 . ?
C201 H20B 0.9600 . ?
C201 H20C 0.9600 . ?
C200 C202 1.529(13) . ?
C200 H20D 0.9600 . ?
C200 H20E 0.9600 . ?
C200 H20F 0.9600 . ?

loop_
_geom_torsion_atom_site_label_1
_geom_torsion_atom_site_label_2
_geom_torsion_atom_site_label_3
_geom_torsion_atom_site_label_4
_geom_torsion
_geom_torsion_site_symmetry_1
_geom_torsion_site_symmetry_2
_geom_torsion_site_symmetry_3
_geom_torsion_site_symmetry_4
_geom_torsion_publ_flag
C69 C2 C4 C60 -179.0(4) . . . . ?
C8 C2 C4 C60 2.3(6) . . . . ?
C69 C2 C4 C9 3.0(6) . . . . ?
C8 C2 C4 C9 -175.6(4) . . . . ?
C15 C5 C7 C57 -2.7(7) . . . . ?
C11 C5 C7 C57 177.6(4) . . . . ?
C69 C2 C8 C47 -4.1(6) . . . . ?
C4 C2 C8 C47 174.6(4) . . . . ?
C69 C2 C8 C18 177.7(4) . . . . ?
C4 C2 C8 C18 -3.6(6) . . . . ?
C60 C4 C9 C61 -75.7(6) . . . . ?
C2 C4 C9 C61 102.2(5) . . . . ?
C60 C4 C9 C29 104.1(5) . . . . ?
C2 C4 C9 C29 -78.0(5) . . . . ?
C7 C5 C11 C46 176.4(4) . . . . ?
C15 C5 C11 C46 -3.3(6) . . . . ?
C7 C5 C11 C29 -6.3(7) . . . . ?
C15 C5 C11 C29 174.0(4) . . . . ?
C43 C3 C13 C32 -5.1(6) . . . . ?
C19 C3 C13 C32 175.1(4) . . . . ?
C43 C3 C13 C1 175.0(4) . . . . ?
C19 C3 C13 C1 -4.8(6) . . . . ?
C14 C1 C13 C32 -177.2(4) . . . . ?
C21 C1 C13 C32 6.7(6) . . . . ?
C14 C1 C13 C3 2.6(6) . . . . ?
C21 C1 C13 C3 -173.5(4) . . . . ?
C13 C1 C14 C6 0.9(6) . . . . ?
C21 C1 C14 C6 177.0(4) . . . . ?
C19 C6 C14 C1 -2.2(7) . . . . ?
C7 C5 C15 C42 3.7(6) . . . . ?
C11 C5 C15 C42 -176.6(4) . . . . ?
C7 C5 C15 C20 -175.9(4) . . . . ?
C11 C5 C15 C20 3.8(6) . . . . ?
C47 C8 C18 C40 -176.4(4) . . . . ?
C2 C8 C18 C40 1.6(6) . . . . ?
C47 C8 C18 C52 4.5(7) . . . . ?
C2 C8 C18 C52 -177.5(4) . . . . ?
C14 C6 C19 C3 0.0(6) . . . . ?
C14 C6 C19 C45 -179.4(4) . . . . ?
C43 C3 C19 C6 -176.3(4) . . . . ?
C13 C3 C19 C6 3.5(6) . . . . ?
C43 C3 C19 C45 3.1(7) . . . . ?
C13 C3 C19 C45 -177.2(4) . . . . ?
C46 C16 C20 C15 0.0(7) . . . . ?
C46 C16 C20 C23 177.9(4) . . . . ?
C42 C15 C20 C16 178.3(4) . . . . ?
C5 C15 C20 C16 -2.2(6) . . . . ?
C42 C15 C20 C23 0.5(7) . . . . ?
C5 C15 C20 C23 -180.0(4) . . . . ?
C14 C1 C21 C48 65.3(6) . . . . ?
C13 C1 C21 C48 -118.6(5) . . . . ?
C14 C1 C21 C10 -112.9(4) . . . . ?
C13 C1 C21 C10 63.2(5) . . . . ?
C51 C10 C21 C48 31.0(6) . . . . ?
C26 C10 C21 C48 -149.2(4) . . . . ?
C51 C10 C21 C1 -150.8(4) . . . . ?
C26 C10 C21 C1 28.9(5) . . . . ?
C81 Si4 C22 C29 -13.8(5) . . . . ?
C90 Si4 C22 C29 108.5(5) . . . . ?
C86 Si4 C22 C29 -133.9(5) . . . . ?
C16 C20 C23 C76 115.8(5) . . . . ?
C15 C20 C23 C76 -66.4(6) . . . . ?
C16 C20 C23 C41 -62.6(6) . . . . ?
C15 C20 C23 C41 115.2(5) . . . . ?
C67 C12 C24 C27 -178.9(4) . . . . ?
C26 C12 C24 C27 5.0(6) . . . . ?
C67 C12 C24 C49 2.0(6) . . . . ?
C26 C12 C24 C49 -174.1(4) . . . . ?
C24 C12 C26 C38 -2.8(6) . . . . ?
C67 C12 C26 C38 -178.8(4) . . . . ?
C24 C12 C26 C10 177.4(4) . . . . ?
C67 C12 C26 C10 1.3(7) . . . . ?
C51 C10 C26 C38 79.7(6) . . . . ?
C21 C10 C26 C38 -100.1(5) . . . . ?
C51 C10 C26 C12 -100.5(5) . . . . ?
C21 C10 C26 C12 79.7(5) . . . . ?
C12 C24 C27 C37 -3.9(7) . . . . ?
C49 C24 C27 C37 175.2(4) . . . . ?
C12 C24 C27 C34 178.2(4) . . . . ?
C49 C24 C27 C34 -2.7(7) . . . . ?
Si4 C22 C29 C11 -13.6(7) . . . . ?
Si4 C22 C29 C9 169.4(3) . . . . ?
C46 C11 C29 C22 -62.6(6) . . . . ?
C5 C11 C29 C22 120.2(5) . . . . ?
C46 C11 C29 C9 114.5(5) . . . . ?
C5 C11 C29 C9 -62.7(6) . . . . ?
C61 C9 C29 C22 -32.5(6) . . . . ?
C4 C9 C29 C22 147.7(4) . . . . ?
C61 C9 C29 C11 150.3(4) . . . . ?
C4 C9 C29 C11 -29.4(6) . . . . ?
C58 C17 C30 C71 65.8(6) . . . . ?
C31 C17 C30 C71 -116.0(5) . . . . ?
C58 C17 C30 C52 -109.6(5) . . . . ?
C31 C17 C30 C52 68.6(5) . . . . ?
C58 C17 C31 C78 -177.3(4) . . . . ?
C30 C17 C31 C78 4.5(7) . . . . ?
C58 C17 C31 C59 1.8(6) . . . . ?
C30 C17 C31 C59 -176.5(4) . . . . ?
C3 C13 C32 C33 3.4(6) . . . . ?
C1 C13 C32 C33 -176.7(4) . . . . ?
C13 C32 C33 C72 0.4(7) . . . . ?
C37 C27 C34 C62 -63.7(6) . . . . ?
C24 C27 C34 C62 114.2(5) . . . . ?
C37 C27 C34 C25 115.8(5) . . . . ?
C24 C27 C34 C25 -66.3(6) . . . . ?
C74 C25 C34 C62 -43.7(7) . . . . ?
C36 C25 C34 C62 140.4(4) . . . . ?
C74 C25 C34 C27 136.8(4) . . . . ?
C36 C25 C34 C27 -39.1(5) . . . . ?
C74 C25 C36 C54 -66.3(6) . . . . ?
C34 C25 C36 C54 109.5(5) . . . . ?
C74 C25 C36 C56 115.7(5) . . . . ?
C34 C25 C36 C56 -68.5(5) . . . . ?
C24 C27 C37 C38 0.5(7) . . . . ?
C34 C27 C37 C38 178.5(4) . . . . ?
C12 C26 C38 C37 -0.5(7) . . . . ?
C10 C26 C38 C37 179.4(4) . . . . ?
C27 C37 C38 C26 1.7(7) . . . . ?
C64 C28 C39 C50 -177.6(4) . . . . ?
C56 C28 C39 C50 0.8(6) . . . . ?
C64 C28 C39 C44 5.9(7) . . . . ?
C56 C28 C39 C44 -175.7(4) . . . . ?
C8 C18 C40 C60 1.6(7) . . . . ?
C52 C18 C40 C60 -179.3(4) . . . . ?
C68 C35 C41 C96 -73.2(6) . . . . ?
C59 C35 C41 C96 105.7(5) . . . . ?
C68 C35 C41 C23 104.2(5) . . . . ?
C59 C35 C41 C23 -77.0(6) . . . . ?
C76 C23 C41 C96 -32.8(7) . . . . ?
C20 C23 C41 C96 145.6(5) . . . . ?
C76 C23 C41 C35 149.9(4) . . . . ?
C20 C23 C41 C35 -31.7(6) . . . . ?
C20 C15 C42 C65 177.7(4) . . . . ?
C5 C15 C42 C65 -1.8(7) . . . . ?
C13 C3 C43 C72 3.3(7) . . . . ?
C19 C3 C43 C72 -176.9(4) . . . . ?
C50 C39 C44 C77 66.0(6) . . . . ?
C28 C39 C44 C77 -117.5(5) . . . . ?
C50 C39 C44 C45 -109.8(5) . . . . ?
C28 C39 C44 C45 66.7(6) . . . . ?
C6 C19 C45 C70 -120.0(5) . . . . ?
C3 C19 C45 C70 60.6(6) . . . . ?
C6 C19 C45 C44 55.1(6) . . . . ?
C3 C19 C45 C44 -124.3(4) . . . . ?
C77 C44 C45 C70 40.6(7) . . . . ?
C39 C44 C45 C70 -143.5(5) . . . . ?
C77 C44 C45 C19 -134.6(5) . . . . ?
C39 C44 C45 C19 41.3(6) . . . . ?
C5 C11 C46 C16 1.2(7) . . . . ?
C29 C11 C46 C16 -176.1(4) . . . . ?
C20 C16 C46 C11 0.4(7) . . . . ?
C18 C8 C47 C83 -177.8(4) . . . . ?
C2 C8 C47 C83 4.1(7) . . . . ?
C1 C21 C48 Si12 13.4(7) . . . . ?
C10 C21 C48 Si12 -168.5(3) . . . . ?
C80 Si12 C48 C21 14.0(5) . . . . ?
C100 Si12 C48 C21 -109.3(5) . . . . ?
C94 Si12 C48 C21 133.1(4) . . . . ?
C12 C24 C49 C53 -1.1(7) . . . . ?
C27 C24 C49 C53 179.8(4) . . . . ?
C28 C39 C50 C54 -1.2(6) . . . . ?
C44 C39 C50 C54 175.4(4) . . . . ?
C26 C10 C51 Si2 10.2(7) . . . . ?
C21 C10 C51 Si2 -170.0(3) . . . . ?
C66 Si2 C51 C10 52.2(5) . . . . ?
C87 Si2 C51 C10 -70.3(5) . . . . ?
C95 Si2 C51 C10 170.3(4) . . . . ?
C40 C18 C52 C63 63.1(6) . . . . ?
C8 C18 C52 C63 -117.8(5) . . . . ?
C40 C18 C52 C30 -116.0(5) . . . . ?
C8 C18 C52 C30 63.1(6) . . . . ?
C71 C30 C52 C63 44.8(7) . . . . ?
C17 C30 C52 C63 -139.7(5) . . . . ?
C71 C30 C52 C18 -136.1(4) . . . . ?
C17 C30 C52 C18 39.4(5) . . . . ?
C24 C49 C53 C73 -0.6(7) . . . . ?
C56 C36 C54 C50 0.6(6) . . . . ?
C25 C36 C54 C50 -177.5(4) . . . . ?
C39 C50 C54 C36 0.5(7) . . . . ?
C54 C36 C56 C84 177.4(4) . . . . ?
C25 C36 C56 C84 -4.6(6) . . . . ?
C54 C36 C56 C28 -0.9(6) . . . . ?
C25 C36 C56 C28 177.1(4) . . . . ?
C39 C28 C56 C84 -178.2(4) . . . . ?
C64 C28 C56 C84 0.3(6) . . . . ?
C39 C28 C56 C36 0.2(6) . . . . ?
C64 C28 C56 C36 178.7(4) . . . . ?
C5 C7 C57 C65 -0.4(7) . . . . ?
C31 C17 C58 C68 -0.3(7) . . . . ?
C30 C17 C58 C68 177.9(4) . . . . ?
C78 C31 C59 C82 0.3(7) . . . . ?
C17 C31 C59 C82 -178.8(4) . . . . ?
C78 C31 C59 C35 177.2(4) . . . . ?
C17 C31 C59 C35 -1.8(6) . . . . ?
C68 C35 C59 C82 177.4(4) . . . . ?
C41 C35 C59 C82 -1.5(7) . . . . ?
C68 C35 C59 C31 0.5(6) . . . . ?
C41 C35 C59 C31 -178.4(4) . . . . ?
C2 C4 C60 C40 0.9(7) . . . . ?
C9 C4 C60 C40 178.9(4) . . . . ?
C18 C40 C60 C4 -2.9(7) . . . . ?
C4 C9 C61 Si3 -11.2(7) . . . . ?
C29 C9 C61 Si3 169.0(3) . . . . ?
C79 Si3 C61 C9 -52.0(5) . . . . ?
C85 Si3 C61 C9 -170.0(4) . . . . ?
C98 Si3 C61 C9 70.5(5) . . . . ?
C27 C34 C62 Si6 -7.6(7) . . . . ?
C25 C34 C62 Si6 172.9(3) . . . . ?
C93 Si6 C62 C34 -35.6(5) . . . . ?
C102 Si6 C62 C34 -152.5(4) . . . . ?
C101 Si6 C62 C34 90.2(5) . . . . ?
C18 C52 C63 Si8 7.4(7) . . . . ?
C30 C52 C63 Si8 -173.6(4) . . . . ?
C107 Si8 C63 C52 156.5(5) . . . . ?
C92 Si8 C63 C52 -86.1(5) . . . . ?
C108 Si8 C63 C52 40.1(6) . . . . ?
C39 C28 C64 C89 178.8(4) . . . . ?
C56 C28 C64 C89 0.4(7) . . . . ?
C15 C42 C65 C57 -1.3(7) . . . . ?
C7 C57 C65 C42 2.4(7) . . . . ?
C24 C12 C67 C73 -1.2(7) . . . . ?
C26 C12 C67 C73 174.8(4) . . . . ?
C59 C35 C68 C58 1.0(7) . . . . ?
C41 C35 C68 C58 179.8(4) . . . . ?
C17 C58 C68 C35 -1.1(7) . . . . ?
C83 C55 C69 C2 1.6(7) . . . . ?
C4 C2 C69 C55 -177.3(4) . . . . ?
C8 C2 C69 C55 1.4(6) . . . . ?
C19 C45 C70 Si7 11.8(8) . . . . ?
C44 C45 C70 Si7 -162.9(4) . . . . ?
C106 Si7 C70 C45 141.4(5) . . . . ?
C75 Si7 C70 C45 23.1(5) . . . . ?
C97 Si7 C70 C45 -101.6(5) . . . . ?
C17 C30 C71 Si10 2.2(7) . . . . ?
C52 C30 C71 Si10 177.3(3) . . . . ?
C119 Si10 C71 C30 30.3(5) . . . . ?
C110 Si10 C71 C30 149.8(5) . . . . ?
C109 Si10 C71 C30 -91.8(5) . . . . ?
C3 C43 C72 C33 0.5(7) . . . . ?
C32 C33 C72 C43 -2.4(7) . . . . ?
C12 C67 C73 C53 -0.6(7) . . . . ?
C49 C53 C73 C67 1.5(8) . . . . ?
C36 C25 C74 Si9 -3.7(7) . . . . ?
C34 C25 C74 Si9 -179.1(3) . . . . ?
C118 Si9 C74 C25 -38.5(5) . . . . ?
C105 Si9 C74 C25 -157.2(5) . . . . ?
C114 Si9 C74 C25 85.6(5) . . . . ?
C41 C23 C76 Si5 165.1(4) . . . . ?
C20 C23 C76 Si5 -13.2(7) . . . . ?
C104 Si5 C76 C23 104.7(5) . . . . ?
C91 Si5 C76 C23 -19.5(5) . . . . ?
C111 Si5 C76 C23 -137.6(5) . . . . ?
C39 C44 C77 Si11 8.1(8) . . . . ?
C45 C44 C77 Si11 -176.2(4) . . . . ?
C115 Si11 C77 C44 -75.3(6) . . . . ?
C117 Si11 C77 C44 46.6(6) . . . . ?
C123 Si11 C77 C44 162.3(5) . . . . ?
C59 C31 C78 C88 -0.9(7) . . . . ?
C17 C31 C78 C88 178.1(5) . . . . ?
C31 C59 C82 C99 0.1(7) . . . . ?
C35 C59 C82 C99 -176.8(4) . . . . ?
C8 C47 C83 C55 -1.2(7) . . . . ?
C69 C55 C83 C47 -1.7(7) . . . . ?
C36 C56 C84 C103 179.9(4) . . . . ?
C28 C56 C84 C103 -1.8(7) . . . . ?
C31 C78 C88 C99 1.2(8) . . . . ?
C28 C64 C89 C103 0.3(8) . . . . ?
C35 C41 C96 Si1A 24.1(13) . . . . ?
C23 C41 C96 Si1A -153.2(10) . . . . ?
C35 C41 C96 Si1 -13.4(7) . . . . ?
C23 C41 C96 Si1 169.3(4) . . . . ?
C16A Si1A C96 C41 36.4(18) . . . . ?
C22A Si1A C96 C41 172.2(14) . . . . ?
C12A Si1A C96 C41 -76.9(14) . . . . ?
C16A Si1A C96 Si1 103.1(13) . . . . ?
C22A Si1A C96 Si1 -121.1(13) . . . . ?
C12A Si1A C96 Si1 -10.2(10) . . . . ?
C122 Si1 C96 C41 -160.0(5) . . . . ?
C116 Si1 C96 C41 82.4(5) . . . . ?
C112 Si1 C96 C41 -42.2(6) . . . . ?
C122 Si1 C96 Si1A 58.5(6) . . . . ?
C116 Si1 C96 Si1A -59.2(6) . . . . ?
C112 Si1 C96 Si1A 176.2(7) . . . . ?
C59 C82 C99 C88 0.2(8) . . . . ?
C78 C88 C99 C82 -0.8(8) . . . . ?
C56 C84 C103 C89 2.4(8) . . . . ?
C64 C89 C103 C84 -1.7(8) . . . . ?
